data_7010880
loop_
_publ_author_name
'Warzeska, Sabine T.'
'Miccich\`e, Fabrizio'
'Mimmi, M. Chiara'
'Bouwman, Elisabeth'
'Kooijman, Huub'
'Spek, Anthony L.'
'Reedijk, Jan'

_publ_section_title
;
 Tuning the coordination mode in mononuclear manganese complexes by
 changing the steric bulk of the carboxylates
;
_journal_issue 23
_journal_name_full 'Journal of the Chemical Society, Dalton Transactions'
_journal_page_first 3507
_journal_paper_doi 10.1039/b104975p
_journal_year 2001
_chemical_compound_source 'see text'
_chemical_formula_moiety 'C45 H53 Mn N5 O5'
_chemical_formula_sum 'C45 H53 Mn N5 O5'
_chemical_formula_weight 798.86
_chemical_name_systematic
;
?
;
_space_group_IT_number 4
_symmetry_cell_setting monoclinic
_symmetry_space_group_name_Hall 'P 2yb'
_symmetry_space_group_name_H-M 'P 1 21 1'
_atom_sites_solution_hydrogens geom
_atom_sites_solution_primary direct
_atom_sites_solution_secondary difmap
_cell_angle_alpha 90
_cell_angle_beta 92.589(10)
_cell_angle_gamma 90
_cell_formula_units_Z 4
_cell_length_a 9.7558(10)
_cell_length_b 19.356(3)
_cell_length_c 22.421(4)
_cell_measurement_reflns_used 665
_cell_measurement_temperature 150
_cell_measurement_theta_max 25.0
_cell_measurement_theta_min 2.0
_cell_volume 4229.5(11)
_computing_cell_refinement 'Denzo (Otwinowski & Minor, 1997)'
_computing_data_collection 'Collect (Nonius, 1998)'
_computing_data_reduction 'Denzo (Otwinowski & Minor, 1997)'
_computing_molecular_graphics 'PLATON (Spek, 2001)'
_computing_publication_material 'PLATON (Spek, 2001)'
_computing_structure_solution 'SHELXS86 (Sheldrick, 1986)'
_diffrn_ambient_temperature 150
_diffrn_detector_area_resol_mean 18.4
_diffrn_measured_fraction_theta_full 1.00
_diffrn_measured_fraction_theta_max 1.00
_diffrn_measurement_device_type 'Nonius Kappa CCD area detector'
_diffrn_measurement_method '\f scans and \w scans with \k offset'
_diffrn_radiation_monochromator graphite
_diffrn_radiation_source 'Rotating Anode'
_diffrn_radiation_type MoKa
_diffrn_radiation_wavelength 0.71073
_diffrn_reflns_av_R_equivalents 0.0878
_diffrn_reflns_av_sigmaI/netI 0.0694
_diffrn_reflns_limit_h_max 11
_diffrn_reflns_limit_h_min -11
_diffrn_reflns_limit_k_max 23
_diffrn_reflns_limit_k_min -23
_diffrn_reflns_limit_l_max 26
_diffrn_reflns_limit_l_min -26
_diffrn_reflns_number 55995
_diffrn_reflns_reduction_process
;
?
;
_diffrn_reflns_theta_full 25.25
_diffrn_reflns_theta_max 25.25
_diffrn_reflns_theta_min 1.39
_diffrn_standards_number 0
_exptl_absorpt_coefficient_mu 0.362
_exptl_absorpt_correction_type none
_exptl_crystal_colour colourless
_exptl_crystal_density_diffrn 1.255
_exptl_crystal_density_method 'Not Measured'
_exptl_crystal_description block
_exptl_crystal_F_000 1692
_exptl_crystal_size_max 0.20
_exptl_crystal_size_mid 0.15
_exptl_crystal_size_min 0.10
_refine_diff_density_max 0.692
_refine_diff_density_min -0.752
_refine_diff_density_rms 0.063
_refine_ls_abs_structure_details
;
See Flack H.D. (1983), Acta Cryst. A39, 876-881 for definition of the
x-parameter. The measured crystal is twinned (see
refine special details).  containing (amongst others) an inversion
twin component. This component has been included in the twin
description of SHELXL (HKLF 5); therefore the Flack x-parameter
refines to zero.
;
_refine_ls_abs_structure_Flack 0.00(2)
_refine_ls_extinction_method none
_refine_ls_goodness_of_fit_ref 1.054
_refine_ls_hydrogen_treatment mixed
_refine_ls_matrix_type full
_refine_ls_number_parameters 1027
_refine_ls_number_reflns 14934
_refine_ls_number_restraints 1
_refine_ls_restrained_S_all 1.054
_refine_ls_R_factor_all 0.0617
_refine_ls_R_factor_gt 0.0487
_refine_ls_shift/su_max 0.002
_refine_ls_shift/su_mean 0.000
_refine_ls_structure_factor_coef Fsqd
_refine_ls_weighting_details 'w=1/[\s^2^(F~o~^2^)+(0.0197P)^2^+2.78P] where P=(F~o~^2^+2Fc^2^)/3'
_refine_ls_weighting_scheme calc
_refine_ls_wR_factor_gt 0.0968
_refine_ls_wR_factor_ref 0.1019
_reflns_number_gt 12916
_reflns_number_total 14934
_reflns_threshold_expression I>2\s(I)
_cod_data_source_file b104975p.txt
_cod_data_source_block 2
_cod_depositor_comments
;
The following automatic conversions were performed:
'_symmetry_cell_setting' value 'Monoclinic' changed to 'monoclinic'
according to '/home/saulius/struct/CIF-dictionaries/cif_core.dic'
dictionary named 'cif_core.dic' version 2.4.1 from 2010-06-29.

Automatic conversion script
Id: cif_fix_enum 1527 2010-12-29 10:47:43Z saulius 
;
_cod_original_sg_symbol_H-M 'P 21'
_cod_database_code 7010880

loop_
_symmetry_equiv_pos_as_xyz
x,y,z
-x,1/2+y,-z

loop_
_atom_site_aniso_label
_atom_site_aniso_U_11
_atom_site_aniso_U_22
_atom_site_aniso_U_33
_atom_site_aniso_U_23
_atom_site_aniso_U_13
_atom_site_aniso_U_12
Mn1 0.0146(2) 0.0140(2) 0.0211(2) 0.0001(2) -0.0001(2) 0.0005(2)
O1 0.0221(14) 0.0199(13) 0.0280(14) -0.0008(11) 0.0022(11) -0.0003(11)
O41 0.0212(13) 0.0129(13) 0.0366(15) 0.0009(11) 0.0022(11) -0.0001(10)
O42 0.0250(15) 0.0179(13) 0.0557(18) 0.0001(13) 0.0105(13) 0.0057(12)
O61 0.0167(12) 0.0331(14) 0.0226(12) -0.0026(12) -0.0029(9) -0.0015(13)
O62 0.0188(12) 0.0462(16) 0.0260(12) -0.0030(14) 0.0030(10) -0.0009(14)
N11 0.0203(16) 0.0151(15) 0.0376(18) -0.0005(14) 0.0018(14) -0.0037(13)
N13 0.0187(15) 0.0178(15) 0.0259(16) 0.0016(13) 0.0021(13) -0.0054(13)
N21 0.0116(15) 0.0233(15) 0.0323(17) -0.0036(13) 0.0041(13) 0.0009(12)
N23 0.0142(15) 0.0230(16) 0.0230(16) 0.0040(13) 0.0036(12) 0.0013(13)
N30 0.0154(14) 0.0123(15) 0.0246(15) 0.0009(11) 0.0029(12) -0.0009(11)
C12 0.0179(19) 0.0209(19) 0.032(2) 0.0008(16) 0.0003(16) -0.0019(16)
C14 0.0171(18) 0.0177(17) 0.0236(19) 0.0000(15) 0.0031(15) 0.0031(15)
C15 0.022(2) 0.0157(18) 0.031(2) -0.0001(15) 0.0048(16) 0.0013(15)
C16 0.050(3) 0.024(2) 0.037(2) 0.0057(18) 0.011(2) -0.009(2)
C17 0.033(2) 0.025(2) 0.034(2) -0.0057(17) -0.0032(18) -0.0060(17)
C18 0.060(3) 0.045(3) 0.041(3) -0.013(2) 0.006(2) 0.007(2)
C19 0.024(2) 0.0184(18) 0.0199(18) -0.0037(14) 0.0027(14) 0.0000(15)
C22 0.024(2) 0.0164(18) 0.0276(19) -0.0033(14) 0.0007(16) 0.0032(15)
C24 0.0185(19) 0.0127(17) 0.031(2) 0.0000(15) 0.0006(15) -0.0008(15)
C25 0.020(2) 0.0215(19) 0.029(2) -0.0049(16) -0.0017(15) 0.0016(16)
C26 0.0167(19) 0.040(2) 0.042(2) 0.0022(19) -0.0036(17) 0.0044(18)
C27 0.0263(19) 0.036(2) 0.0292(19) 0.005(2) 0.0013(15) 0.004(2)
C28 0.042(3) 0.068(4) 0.049(3) 0.020(2) 0.007(2) -0.004(2)
C29 0.0214(19) 0.0157(17) 0.0249(19) 0.0027(15) -0.0044(15) 0.0033(15)
C31 0.0207(19) 0.0160(17) 0.0259(19) -0.0017(15) 0.0006(16) -0.0052(15)
C32 0.063(3) 0.038(2) 0.031(2) -0.002(2) -0.017(2) -0.007(2)
C33 0.056(3) 0.047(3) 0.035(2) -0.010(2) -0.004(2) -0.017(2)
C43 0.023(2) 0.0147(18) 0.029(2) 0.0030(15) -0.0088(16) 0.0003(15)
C44 0.025(2) 0.0138(18) 0.038(2) 0.0015(16) -0.0003(17) -0.0019(15)
C45 0.027(2) 0.026(2) 0.042(2) 0.0118(18) -0.0024(18) 0.0045(18)
C46 0.058(3) 0.026(2) 0.035(2) 0.0088(18) -0.005(2) -0.005(2)
C47 0.081(4) 0.029(2) 0.036(3) 0.002(2) -0.008(2) 0.001(2)
C48 0.069(4) 0.057(3) 0.044(3) 0.013(3) 0.009(3) 0.019(3)
C49 0.043(3) 0.096(5) 0.058(3) 0.035(3) 0.010(3) -0.002(3)
C50 0.036(3) 0.064(3) 0.046(3) 0.020(2) -0.003(2) -0.019(2)
C51 0.026(2) 0.0126(17) 0.038(2) 0.0031(16) -0.0004(17) -0.0020(16)
C52 0.028(2) 0.032(2) 0.046(3) -0.0084(19) -0.0128(19) 0.0012(19)
C53 0.026(2) 0.031(2) 0.071(3) -0.005(2) -0.012(2) 0.0057(19)
C54 0.027(2) 0.035(2) 0.057(3) 0.007(2) -0.016(2) -0.008(2)
C55 0.044(3) 0.035(2) 0.045(3) -0.002(2) -0.016(2) -0.011(2)
C56 0.034(2) 0.024(2) 0.044(2) -0.0047(18) 0.001(2) -0.0042(18)
C63 0.0238(19) 0.0230(19) 0.0237(17) 0.0028(17) -0.0010(15) -0.0050(17)
C64 0.025(2) 0.026(2) 0.029(2) 0.0024(16) -0.0018(16) -0.0039(16)
C65 0.025(2) 0.031(2) 0.031(2) -0.0056(17) -0.0027(17) -0.0014(18)
C66 0.070(3) 0.037(3) 0.033(2) 0.000(2) -0.003(2) -0.007(2)
C67 0.101(4) 0.029(2) 0.048(3) 0.001(2) 0.001(3) 0.004(3)
C68 0.075(4) 0.032(3) 0.046(3) 0.012(2) -0.007(3) 0.003(2)
C69 0.072(4) 0.051(3) 0.038(3) 0.006(2) -0.012(3) 0.004(3)
C70 0.065(3) 0.036(3) 0.040(3) -0.001(2) -0.017(2) 0.002(2)
C71 0.029(2) 0.030(2) 0.0179(18) -0.0006(16) -0.0049(15) 0.0009(17)
C72 0.031(2) 0.028(2) 0.031(2) 0.0007(17) -0.0006(17) -0.0008(18)
C73 0.042(3) 0.047(3) 0.027(2) 0.0063(19) 0.0069(19) 0.004(2)
C74 0.063(3) 0.041(3) 0.034(2) -0.008(2) 0.009(2) 0.010(2)
C75 0.073(4) 0.030(2) 0.047(3) -0.010(2) 0.014(3) -0.007(2)
C76 0.045(3) 0.039(3) 0.036(2) -0.008(2) 0.004(2) -0.007(2)
Mn2 0.0140(2) 0.0138(2) 0.0232(3) 0.0007(2) -0.0013(2) -0.0004(2)
O101 0.0204(14) 0.0160(12) 0.0323(14) 0.0037(11) -0.0001(11) -0.0005(11)
O141 0.0232(13) 0.0095(12) 0.0366(15) 0.0045(11) -0.0023(11) -0.0005(10)
O142 0.0211(14) 0.0164(13) 0.0434(16) 0.0017(11) -0.0041(12) 0.0033(11)
O161 0.0151(13) 0.0323(16) 0.0257(13) 0.0000(11) 0.0005(10) 0.0002(11)
O162 0.0158(13) 0.0401(17) 0.0272(13) -0.0004(11) -0.0006(11) -0.0055(11)
N111 0.0202(17) 0.0151(15) 0.046(2) -0.0029(14) 0.0009(14) -0.0032(13)
N113 0.0185(15) 0.0146(14) 0.0296(17) 0.0014(13) -0.0004(13) -0.0014(13)
N121 0.0129(15) 0.0266(17) 0.0301(16) 0.0030(13) -0.0066(12) -0.0001(12)
N123 0.0109(14) 0.0219(15) 0.0272(16) -0.0029(13) -0.0038(12) 0.0033(12)
N130 0.0161(14) 0.0169(15) 0.0207(15) -0.0004(11) -0.0031(12) -0.0021(11)
C112 0.0197(19) 0.0131(18) 0.038(2) 0.0006(16) 0.0004(16) 0.0025(15)
C114 0.0167(18) 0.0193(18) 0.0247(19) -0.0025(15) -0.0029(15) 0.0015(15)
C115 0.020(2) 0.0203(19) 0.036(2) -0.0038(16) -0.0021(16) 0.0006(16)
C116 0.050(3) 0.032(2) 0.042(3) -0.011(2) -0.012(2) -0.007(2)
C117 0.046(3) 0.024(2) 0.039(2) 0.0011(18) 0.014(2) -0.0080(19)
C118 0.081(4) 0.085(4) 0.042(3) 0.021(3) -0.010(3) -0.006(3)
C119 0.0208(19) 0.0199(18) 0.028(2) -0.0011(15) -0.0038(15) 0.0010(15)
C122 0.0202(18) 0.018(2) 0.0293(19) -0.0002(15) -0.0050(14) 0.0007(15)
C124 0.0185(19) 0.0117(16) 0.0277(19) -0.0003(14) -0.0016(15) 0.0017(14)
C125 0.021(2) 0.0226(19) 0.031(2) 0.0019(16) -0.0013(16) 0.0007(16)
C126 0.015(2) 0.051(3) 0.042(2) -0.006(2) 0.0014(17) 0.0003(19)
C127 0.031(2) 0.034(3) 0.029(2) -0.0053(17) -0.0052(16) 0.0023(18)
C128 0.061(3) 0.070(3) 0.033(3) -0.003(2) 0.008(2) -0.022(3)
C129 0.0193(19) 0.0194(18) 0.028(2) -0.0037(15) 0.0020(15) 0.0030(15)
C131 0.024(2) 0.0169(18) 0.027(2) 0.0040(15) 0.0003(16) 0.0005(15)
C132 0.046(3) 0.037(2) 0.031(2) 0.0005(19) 0.011(2) -0.003(2)
C133 0.069(3) 0.035(3) 0.036(3) 0.012(2) 0.015(2) -0.006(2)
C143 0.020(2) 0.0179(19) 0.0263(19) -0.0037(15) 0.0094(15) 0.0038(15)
C144 0.0209(19) 0.0129(17) 0.030(2) 0.0018(15) -0.0032(15) 0.0031(15)
C145 0.027(2) 0.0198(19) 0.030(2) -0.0029(16) -0.0002(16) 0.0082(16)
C146 0.041(2) 0.033(2) 0.029(2) -0.0032(18) -0.0010(19) 0.012(2)
C147 0.062(3) 0.057(3) 0.036(3) 0.001(2) 0.004(2) 0.029(3)
C148 0.079(4) 0.051(3) 0.030(3) -0.016(2) -0.009(3) 0.032(3)
C149 0.068(4) 0.037(3) 0.064(3) -0.027(3) -0.025(3) 0.013(3)
C150 0.057(3) 0.022(2) 0.048(3) -0.0106(19) -0.006(2) -0.001(2)
C151 0.0171(19) 0.0173(18) 0.031(2) -0.0025(15) -0.0022(15) -0.0031(15)
C152 0.024(2) 0.022(2) 0.041(2) 0.0097(18) 0.0036(17) 0.0044(16)
C153 0.025(2) 0.032(2) 0.053(3) 0.006(2) 0.003(2) 0.0063(18)
C154 0.025(2) 0.041(3) 0.050(3) -0.001(2) 0.0099(19) 0.001(2)
C155 0.034(2) 0.042(3) 0.043(3) 0.009(2) 0.009(2) -0.004(2)
C156 0.030(2) 0.028(2) 0.039(2) 0.0101(18) 0.0016(19) 0.0000(18)
C163 0.024(2) 0.0155(17) 0.027(2) 0.0026(14) -0.0011(16) 0.0006(15)
C164 0.0197(19) 0.0255(19) 0.027(2) -0.0008(16) -0.0038(16) -0.0009(16)
C165 0.025(2) 0.026(2) 0.027(2) -0.0006(16) 0.0001(17) -0.0046(17)
C166 0.040(3) 0.030(2) 0.041(2) 0.0032(19) 0.011(2) -0.0015(19)
C167 0.043(3) 0.029(2) 0.044(3) 0.0089(19) 0.009(2) 0.006(2)
C168 0.042(3) 0.030(2) 0.043(3) -0.0087(19) 0.006(2) 0.007(2)
C169 0.040(3) 0.037(2) 0.028(2) -0.0029(18) 0.0091(18) 0.001(2)
C170 0.042(3) 0.034(2) 0.025(2) 0.0011(18) -0.0009(18) 0.0018(19)
C171 0.028(2) 0.030(2) 0.024(2) 0.0042(17) 0.0053(17) 0.0056(18)
C172 0.039(2) 0.029(2) 0.030(2) -0.0005(18) 0.0023(18) -0.0006(19)
C173 0.058(3) 0.030(2) 0.040(3) -0.002(2) 0.023(2) -0.005(2)
C174 0.066(4) 0.036(3) 0.067(3) 0.021(3) 0.020(3) 0.011(3)
C175 0.048(3) 0.075(4) 0.070(4) 0.039(3) -0.006(3) 0.015(3)
C176 0.038(3) 0.054(3) 0.057(3) 0.020(2) -0.007(2) 0.000(2)

loop_
_atom_site_label
_atom_site_type_symbol
_atom_site_thermal_displace_type
_atom_site_fract_x
_atom_site_fract_y
_atom_site_fract_z
_atom_site_occupancy
_atom_site_U_iso_or_equiv
_atom_site_calc_flag
_atom_site_refinement_flags
Mn1 Mn Uani 0.57158(5) 0.49077(3) 0.20342(2) 1.000 0.0166(1) . .
O1 O Uani 0.7522(3) 0.43511(13) 0.16567(11) 1.000 0.0233(8) . .
O41 O Uani 0.4908(2) 0.38829(11) 0.21334(11) 1.000 0.0235(8) . .
O42 O Uani 0.6357(3) 0.30824(13) 0.18148(12) 1.000 0.0326(9) . .
O61 O Uani 0.6632(2) 0.49395(15) 0.29120(9) 1.000 0.0242(7) . .
O62 O Uani 0.8819(2) 0.48547(16) 0.26791(10) 1.000 0.0303(8) . .
N11 N Uani 0.7631(3) 0.68220(15) 0.13992(13) 1.000 0.0243(9) . .
N13 N Uani 0.6576(3) 0.58776(15) 0.16688(13) 1.000 0.0208(9) . .
N21 N Uani 0.1460(3) 0.51815(15) 0.23591(13) 1.000 0.0223(9) . .
N23 N Uani 0.3642(3) 0.52586(15) 0.21763(12) 1.000 0.0200(9) . .
N30 N Uani 0.4719(3) 0.50683(13) 0.10385(12) 1.000 0.0174(8) . .
C12 C Uani 0.7209(4) 0.64458(19) 0.18656(17) 1.000 0.0236(11) . .
C14 C Uani 0.6569(3) 0.59063(17) 0.10539(15) 1.000 0.0194(10) . .
C15 C Uani 0.7220(4) 0.64902(18) 0.08769(16) 1.000 0.0228(11) . .
C16 C Uani 0.7519(5) 0.6767(2) 0.02766(18) 1.000 0.0367(14) . .
C17 C Uani 0.7364(4) 0.6673(2) 0.25004(17) 1.000 0.0308(12) . .
C18 C Uani 0.5983(5) 0.6748(2) 0.2778(2) 1.000 0.0486(17) . .
C19 C Uani 0.5843(4) 0.53470(17) 0.06948(15) 1.000 0.0207(11) . .
C22 C Uani 0.2761(4) 0.51105(17) 0.25889(16) 1.000 0.0227(11) . .
C24 C Uani 0.2860(3) 0.54231(17) 0.16657(16) 1.000 0.0207(11) . .
C25 C Uani 0.1510(4) 0.53707(18) 0.17716(16) 1.000 0.0236(11) . .
C26 C Uani 0.0248(4) 0.5480(2) 0.13790(18) 1.000 0.0330(11) . .
C27 C Uani 0.3193(3) 0.4875(2) 0.32053(15) 1.000 0.0305(11) . .
C28 C Uani 0.2080(5) 0.4713(3) 0.3615(2) 1.000 0.0529(19) . .
C29 C Uani 0.3612(3) 0.55847(17) 0.11133(15) 1.000 0.0208(11) . .
C31 C Uani 0.4192(4) 0.44024(17) 0.08077(15) 1.000 0.0209(11) . .
C32 C Uani 0.3608(5) 0.4392(2) 0.01679(18) 1.000 0.0446(14) . .
C33 C Uani 0.2993(5) 0.3697(2) 0.00117(19) 1.000 0.0462(16) . .
C43 C Uani 0.5275(4) 0.32667(17) 0.20606(16) 1.000 0.0225(11) . .
C44 C Uani 0.4304(4) 0.27142(18) 0.22984(17) 1.000 0.0257(11) . .
C45 C Uani 0.4258(4) 0.2747(2) 0.29729(18) 1.000 0.0318(12) . .
C46 C Uani 0.5153(5) 0.3146(2) 0.33240(18) 1.000 0.0399(14) . .
C47 C Uani 0.5037(6) 0.3195(2) 0.39369(19) 1.000 0.0490(18) . .
C48 C Uani 0.4014(6) 0.2856(3) 0.4213(2) 1.000 0.0565(19) . .
C49 C Uani 0.3129(5) 0.2443(3) 0.3878(2) 1.000 0.065(2) . .
C50 C Uani 0.3248(5) 0.2384(3) 0.3261(2) 1.000 0.0488(17) . .
C51 C Uani 0.2895(4) 0.28084(18) 0.19858(17) 1.000 0.0256(11) . .
C52 C Uani 0.2018(4) 0.3321(2) 0.21703(19) 1.000 0.0358(14) . .
C53 C Uani 0.0757(4) 0.3429(2) 0.1884(2) 1.000 0.0431(14) . .
C54 C Uani 0.0335(4) 0.3014(2) 0.1403(2) 1.000 0.0402(14) . .
C55 C Uani 0.1190(5) 0.2507(2) 0.1219(2) 1.000 0.0419(16) . .
C56 C Uani 0.2459(4) 0.2401(2) 0.15014(18) 1.000 0.0340(12) . .
C63 C Uani 0.7893(3) 0.4958(2) 0.30432(14) 1.000 0.0236(11) . .
C64 C Uani 0.8368(4) 0.51219(18) 0.36946(16) 1.000 0.0268(12) . .
C65 C Uani 0.8708(4) 0.4451(2) 0.40342(17) 1.000 0.0291(12) . .
C66 C Uani 0.8838(5) 0.3822(2) 0.3765(2) 1.000 0.0468(16) . .
C67 C Uani 0.9252(6) 0.3242(2) 0.4089(2) 1.000 0.0594(18) . .
C68 C Uani 0.9518(5) 0.3282(2) 0.4686(2) 1.000 0.0513(19) . .
C69 C Uani 0.9346(5) 0.3898(3) 0.4972(2) 1.000 0.0541(19) . .
C70 C Uani 0.8946(5) 0.4477(2) 0.46472(19) 1.000 0.0476(17) . .
C71 C Uani 0.7412(4) 0.55933(19) 0.40152(16) 1.000 0.0258(11) . .
C72 C Uani 0.6121(4) 0.5372(2) 0.41853(17) 1.000 0.0301(12) . .
C73 C Uani 0.5268(4) 0.5817(2) 0.44724(17) 1.000 0.0385(16) . .
C74 C Uani 0.5671(5) 0.6483(2) 0.46006(19) 1.000 0.0458(16) . .
C75 C Uani 0.6956(5) 0.6708(2) 0.4439(2) 1.000 0.0497(18) . .
C76 C Uani 0.7801(5) 0.6263(2) 0.41479(19) 1.000 0.0399(16) . .
Mn2 Mn Uani 0.04144(5) 0.48469(3) 0.79430(2) 1.000 0.0171(1) . .
O101 O Uani 0.2332(3) 0.43632(12) 0.83831(11) 1.000 0.0229(8) . .
O141 O Uani -0.0392(2) 0.38089(11) 0.79705(11) 1.000 0.0232(8) . .
O142 O Uani 0.1142(2) 0.30956(12) 0.84113(12) 1.000 0.0271(8) . .
O161 O Uani 0.1160(2) 0.46924(12) 0.70811(10) 1.000 0.0244(8) . .
O162 O Uani 0.3413(2) 0.46459(13) 0.72927(11) 1.000 0.0277(8) . .
N111 N Uani 0.2453(3) 0.68194(15) 0.84273(14) 1.000 0.0271(10) . .
N113 N Uani 0.1367(3) 0.58501(14) 0.82327(13) 1.000 0.0209(9) . .
N121 N Uani -0.3942(3) 0.50968(14) 0.76309(13) 1.000 0.0234(9) . .
N123 N Uani -0.1721(3) 0.51781(14) 0.77770(12) 1.000 0.0201(9) . .
N130 N Uani -0.0336(3) 0.50989(13) 0.89329(12) 1.000 0.0180(8) . .
C112 C Uani 0.1948(4) 0.63956(17) 0.79986(17) 1.000 0.0236(11) . .
C114 C Uani 0.1470(3) 0.59424(17) 0.88429(15) 1.000 0.0203(11) . .
C115 C Uani 0.2155(4) 0.65420(18) 0.89700(17) 1.000 0.0255(11) . .
C116 C Uani 0.2595(5) 0.6882(2) 0.95501(18) 1.000 0.0418(16) . .
C117 C Uani 0.1970(4) 0.6544(2) 0.73461(18) 1.000 0.0360(14) . .
C118 C Uani 0.0543(6) 0.6731(3) 0.7093(2) 1.000 0.070(2) . .
C119 C Uani 0.0861(4) 0.54198(18) 0.92463(16) 1.000 0.0230(11) . .
C122 C Uani -0.2716(3) 0.50051(18) 0.73862(15) 1.000 0.0227(11) . .
C124 C Uani -0.2357(3) 0.53817(17) 0.82955(16) 1.000 0.0194(10) . .
C125 C Uani -0.3728(4) 0.53276(18) 0.82087(16) 1.000 0.0249(11) . .
C126 C Uani -0.4876(4) 0.5466(2) 0.86132(18) 1.000 0.0360(14) . .
C127 C Uani -0.2541(4) 0.4744(2) 0.67717(16) 1.000 0.0315(14) . .
C128 C Uani -0.2184(5) 0.5309(3) 0.6333(2) 1.000 0.0545(17) . .
C129 C Uani -0.1475(3) 0.55973(18) 0.88249(16) 1.000 0.0222(11) . .
C131 C Uani -0.0796(4) 0.44588(18) 0.92228(15) 1.000 0.0227(11) . .
C132 C Uani -0.1171(5) 0.4515(2) 0.98697(17) 1.000 0.0377(14) . .
C133 C Uani -0.1778(5) 0.3847(2) 1.00831(19) 1.000 0.0463(17) . .
C143 C Uani 0.0006(4) 0.32251(17) 0.81412(15) 1.000 0.0211(11) . .
C144 C Uani -0.0979(3) 0.26166(17) 0.80030(15) 1.000 0.0214(11) . .
C145 C Uani -0.1053(4) 0.24438(18) 0.73376(16) 1.000 0.0256(11) . .
C146 C Uani -0.0309(4) 0.2792(2) 0.69215(17) 1.000 0.0344(12) . .
C147 C Uani -0.0413(5) 0.2607(3) 0.6323(2) 1.000 0.0516(17) . .
C148 C Uani -0.1272(6) 0.2074(3) 0.6140(2) 1.000 0.0537(19) . .
C149 C Uani -0.2027(6) 0.1728(2) 0.6552(2) 1.000 0.0572(19) . .
C150 C Uani -0.1920(5) 0.1910(2) 0.7145(2) 1.000 0.0426(16) . .
C151 C Uani -0.2378(3) 0.27736(18) 0.82379(16) 1.000 0.0219(11) . .
C152 C Uani -0.3274(4) 0.32329(19) 0.79369(18) 1.000 0.0289(12) . .
C153 C Uani -0.4543(4) 0.3384(2) 0.8158(2) 1.000 0.0366(14) . .
C154 C Uani -0.4949(4) 0.3066(2) 0.8673(2) 1.000 0.0384(16) . .
C155 C Uani -0.4084(4) 0.2610(2) 0.89677(19) 1.000 0.0394(16) . .
C156 C Uani -0.2802(4) 0.2459(2) 0.87533(18) 1.000 0.0323(12) . .
C163 C Uani 0.2385(4) 0.46287(17) 0.69352(16) 1.000 0.0222(11) . .
C164 C Uani 0.2589(4) 0.45589(19) 0.62583(16) 1.000 0.0242(11) . .
C165 C Uani 0.3843(4) 0.4143(2) 0.60930(17) 1.000 0.0260(12) . .
C166 C Uani 0.4220(4) 0.3550(2) 0.64005(19) 1.000 0.0367(14) . .
C167 C Uani 0.5335(4) 0.3154(2) 0.62361(19) 1.000 0.0385(16) . .
C168 C Uani 0.6081(5) 0.3353(2) 0.57578(19) 1.000 0.0382(16) . .
C169 C Uani 0.5715(4) 0.3940(2) 0.54432(18) 1.000 0.0348(14) . .
C170 C Uani 0.4599(4) 0.4325(2) 0.56068(17) 1.000 0.0337(14) . .
C171 C Uani 0.2556(4) 0.5288(2) 0.60078(16) 1.000 0.0272(12) . .
C172 C Uani 0.3602(4) 0.5750(2) 0.61423(18) 1.000 0.0326(12) . .
C173 C Uani 0.3560(5) 0.6414(2) 0.59261(19) 1.000 0.0420(16) . .
C174 C Uani 0.2488(6) 0.6632(2) 0.5560(2) 1.000 0.0558(19) . .
C175 C Uani 0.1450(6) 0.6185(3) 0.5417(2) 1.000 0.065(2) . .
C176 C Uani 0.1460(5) 0.5507(3) 0.5644(2) 1.000 0.0499(17) . .
H1 H Uiso 0.72480 0.39820 0.17080 1.000 0.0350 . .
H2 H Uiso 0.80230 0.44870 0.19280 1.000 0.0350 . .
H11 H Uiso 0.80900 0.72130 0.14250 1.000 0.0290 calc R
H16A H Uiso 0.69440 0.65290 -0.00290 1.000 0.0560 calc R
H16B H Uiso 0.84890 0.66900 0.02000 1.000 0.0560 calc R
H16C H Uiso 0.73220 0.72630 0.02630 1.000 0.0560 calc R
H17A H Uiso 0.78510 0.71210 0.25210 1.000 0.0370 calc R
H17B H Uiso 0.79260 0.63310 0.27310 1.000 0.0370 calc R
H18A H Uiso 0.54070 0.70670 0.25390 1.000 0.0730 calc R
H18B H Uiso 0.61160 0.69280 0.31850 1.000 0.0730 calc R
H18C H Uiso 0.55330 0.62950 0.27910 1.000 0.0730 calc R
H19A H Uiso 0.54720 0.55380 0.03110 1.000 0.0250 calc R
H19B H Uiso 0.64980 0.49740 0.06070 1.000 0.0250 calc R
H21 H Uiso 0.07080 0.51170 0.25550 1.000 0.0270 calc R
H26A H Uiso 0.05120 0.56080 0.09770 1.000 0.0490 calc R
H26B H Uiso -0.03040 0.58510 0.15440 1.000 0.0490 calc R
H26C H Uiso -0.02900 0.50530 0.13590 1.000 0.0490 calc R
H27A H Uiso 0.37680 0.44560 0.31690 1.000 0.0360 calc R
H27B H Uiso 0.37810 0.52380 0.33940 1.000 0.0360 calc R
H28A H Uiso 0.15580 0.51340 0.36920 1.000 0.0790 calc R
H28B H Uiso 0.24820 0.45340 0.39930 1.000 0.0790 calc R
H28C H Uiso 0.14660 0.43650 0.34310 1.000 0.0790 calc R
H29A H Uiso 0.29640 0.55750 0.07600 1.000 0.0250 calc R
H29B H Uiso 0.40130 0.60540 0.11460 1.000 0.0250 calc R
H31A H Uiso 0.34670 0.42440 0.10700 1.000 0.0250 calc R
H31B H Uiso 0.49480 0.40610 0.08420 1.000 0.0250 calc R
H32A H Uiso 0.28950 0.47540 0.01160 1.000 0.0540 calc R
H32B H Uiso 0.43470 0.44980 -0.01070 1.000 0.0540 calc R
H33A H Uiso 0.37110 0.33430 0.00390 1.000 0.0690 calc R
H33B H Uiso 0.25880 0.37090 -0.03960 1.000 0.0690 calc R
H33C H Uiso 0.22790 0.35860 0.02910 1.000 0.0690 calc R
H44 H Uiso 0.46620 0.22500 0.21880 1.000 0.0310 calc R
H46 H Uiso 0.58640 0.33930 0.31410 1.000 0.0480 calc R
H47 H Uiso 0.56760 0.34670 0.41670 1.000 0.0590 calc R
H48 H Uiso 0.39140 0.29050 0.46300 1.000 0.0680 calc R
H49 H Uiso 0.24290 0.21960 0.40680 1.000 0.0780 calc R
H50 H Uiso 0.26340 0.20920 0.30370 1.000 0.0590 calc R
H52 H Uiso 0.22910 0.36040 0.25010 1.000 0.0430 calc R
H53 H Uiso 0.01760 0.37860 0.20150 1.000 0.0520 calc R
H54 H Uiso -0.05370 0.30840 0.12060 1.000 0.0480 calc R
H55 H Uiso 0.09080 0.22220 0.08910 1.000 0.0500 calc R
H56 H Uiso 0.30410 0.20470 0.13640 1.000 0.0410 calc R
H64 H Uiso 0.92540 0.53790 0.36720 1.000 0.0320 calc R
H66 H Uiso 0.86420 0.37820 0.33470 1.000 0.0560 calc R
H67 H Uiso 0.93490 0.28130 0.38900 1.000 0.0710 calc R
H68 H Uiso 0.98220 0.28860 0.49040 1.000 0.0620 calc R
H69 H Uiso 0.95000 0.39280 0.53930 1.000 0.0650 calc R
H70 H Uiso 0.88310 0.49030 0.48490 1.000 0.0570 calc R
H72 H Uiso 0.58310 0.49120 0.41020 1.000 0.0360 calc R
H73 H Uiso 0.43910 0.56620 0.45830 1.000 0.0460 calc R
H74 H Uiso 0.50760 0.67870 0.47980 1.000 0.0550 calc R
H75 H Uiso 0.72490 0.71660 0.45300 1.000 0.0600 calc R
H76 H Uiso 0.86740 0.64220 0.40350 1.000 0.0480 calc R
H11A H Uiso 0.20680 0.66890 0.98730 1.000 0.0630 calc R
H11B H Uiso 0.24290 0.73800 0.95210 1.000 0.0630 calc R
H11C H Uiso 0.35750 0.67980 0.96350 1.000 0.0630 calc R
H11D H Uiso 0.23100 0.61330 0.71350 1.000 0.0430 calc R
H11E H Uiso 0.26080 0.69320 0.72790 1.000 0.0430 calc R
H11F H Uiso -0.01180 0.63850 0.72180 1.000 0.1050 calc R
H11G H Uiso 0.05460 0.67420 0.66560 1.000 0.1050 calc R
H11H H Uiso 0.02830 0.71860 0.72420 1.000 0.1050 calc R
H11I H Uiso 0.15510 0.50620 0.93570 1.000 0.0280 calc R
H11J H Uiso 0.05760 0.56470 0.96160 1.000 0.0280 calc R
H12A H Uiso -0.44980 0.56230 0.90020 1.000 0.0540 calc R
H12B H Uiso -0.54040 0.50410 0.86650 1.000 0.0540 calc R
H12C H Uiso -0.54770 0.58250 0.84370 1.000 0.0540 calc R
H12D H Uiso -0.34010 0.45160 0.66270 1.000 0.0380 calc R
H12E H Uiso -0.18050 0.43920 0.67830 1.000 0.0380 calc R
H12F H Uiso -0.29090 0.56600 0.63190 1.000 0.0820 calc R
H12G H Uiso -0.21030 0.51070 0.59350 1.000 0.0820 calc R
H12H H Uiso -0.13110 0.55230 0.64630 1.000 0.0820 calc R
H12I H Uiso -0.10940 0.60630 0.87550 1.000 0.0270 calc R
H12J H Uiso -0.20350 0.56210 0.91820 1.000 0.0270 calc R
H13A H Uiso -0.00570 0.41100 0.91980 1.000 0.0270 calc R
H13B H Uiso -0.16050 0.42800 0.89890 1.000 0.0270 calc R
H13C H Uiso -0.03400 0.46290 1.01210 1.000 0.0450 calc R
H13D H Uiso -0.18420 0.48940 0.99110 1.000 0.0450 calc R
H13E H Uiso -0.26340 0.37500 0.98520 1.000 0.0690 calc R
H13F H Uiso -0.19690 0.38880 1.05070 1.000 0.0690 calc R
H13G H Uiso -0.11270 0.34690 1.00290 1.000 0.0690 calc R
H101 H Uiso 0.20640 0.39780 0.84170 1.000 0.0340 . .
H102 H Uiso 0.27340 0.44460 0.80580 1.000 0.0340 . .
H111 H Uiso 0.28970 0.72080 0.83710 1.000 0.0320 calc R
H121 H Uiso -0.47470 0.50210 0.74500 1.000 0.0280 calc R
H144 H Uiso -0.06060 0.22020 0.82220 1.000 0.0260 calc R
H146 H Uiso 0.02780 0.31610 0.70460 1.000 0.0410 calc R
H147 H Uiso 0.01060 0.28470 0.60400 1.000 0.0620 calc R
H148 H Uiso -0.13430 0.19450 0.57310 1.000 0.0640 calc R
H149 H Uiso -0.26230 0.13640 0.64250 1.000 0.0690 calc R
H150 H Uiso -0.24420 0.16690 0.74260 1.000 0.0510 calc R
H152 H Uiso -0.30100 0.34430 0.75770 1.000 0.0350 calc R
H153 H Uiso -0.51340 0.37060 0.79570 1.000 0.0440 calc R
H154 H Uiso -0.58260 0.31620 0.88210 1.000 0.0460 calc R
H155 H Uiso -0.43630 0.23950 0.93230 1.000 0.0470 calc R
H156 H Uiso -0.22160 0.21390 0.89610 1.000 0.0390 calc R
H164 H Uiso 0.17650 0.43130 0.60820 1.000 0.0290 calc R
H166 H Uiso 0.37100 0.34100 0.67300 1.000 0.0440 calc R
H167 H Uiso 0.55800 0.27480 0.64540 1.000 0.0460 calc R
H168 H Uiso 0.68450 0.30850 0.56460 1.000 0.0460 calc R
H169 H Uiso 0.62280 0.40800 0.51140 1.000 0.0420 calc R
H170 H Uiso 0.43440 0.47240 0.53810 1.000 0.0400 calc R
H172 H Uiso 0.43660 0.56060 0.63890 1.000 0.0390 calc R
H173 H Uiso 0.42840 0.67250 0.60320 1.000 0.0510 calc R
H174 H Uiso 0.24680 0.70900 0.54070 1.000 0.0670 calc R
H175 H Uiso 0.07060 0.63330 0.51610 1.000 0.0780 calc R
H176 H Uiso 0.07190 0.52030 0.55480 1.000 0.0600 calc R

loop_
_atom_type_symbol
_atom_type_description
_atom_type_scat_dispersion_real
_atom_type_scat_dispersion_imag
_atom_type_scat_source
O O 0.0106 0.0060 'International Tables Vol C Tables 4.2.6.8 and 6.1.1.4'
N N 0.0061 0.0033 'International Tables Vol C Tables 4.2.6.8 and 6.1.1.4'
Mn Mn 0.3368 0.7283 'International Tables Vol C Tables 4.2.6.8 and 6.1.1.4'
H H 0.0000 0.0000 'International Tables Vol C Tables 4.2.6.8 and 6.1.1.4'
C C 0.0033 0.0016 'International Tables Vol C Tables 4.2.6.8 and 6.1.1.4'

loop_
_geom_angle_atom_site_label_1
_geom_angle_atom_site_label_2
_geom_angle_atom_site_label_3
_geom_angle
_geom_angle_site_symmetry_1
_geom_angle_site_symmetry_2
_geom_angle_site_symmetry_3
_geom_angle_publ_flag
O1 Mn1 O41 83.95(9) . . . yes
O1 Mn1 O61 93.33(9) . . . yes
O1 Mn1 N13 87.19(10) . . . yes
O1 Mn1 N23 161.93(10) . . . yes
O1 Mn1 N30 90.19(9) . . . yes
O41 Mn1 O61 94.11(10) . . . yes
O41 Mn1 N13 164.09(10) . . . yes
O41 Mn1 N23 85.70(10) . . . yes
O41 Mn1 N30 94.60(9) . . . yes
O61 Mn1 N13 99.58(11) . . . yes
O61 Mn1 N23 102.17(9) . . . yes
O61 Mn1 N30 170.90(10) . . . yes
N13 Mn1 N23 99.17(11) . . . yes
N13 Mn1 N30 72.19(10) . . . yes
N23 Mn1 N30 75.90(10) . . . yes
O141 Mn2 N130 92.04(9) . . . yes
O161 Mn2 N113 103.44(10) . . . yes
O161 Mn2 N123 104.42(9) . . . yes
O161 Mn2 N130 175.82(9) . . . yes
N113 Mn2 N123 100.04(11) . . . yes
N113 Mn2 N130 72.38(10) . . . yes
N123 Mn2 N130 76.84(10) . . . yes
O101 Mn2 O141 84.16(9) . . . yes
O101 Mn2 O161 91.61(9) . . . yes
O101 Mn2 N113 84.76(10) . . . yes
O101 Mn2 N123 161.53(10) . . . yes
O101 Mn2 N130 87.83(9) . . . yes
O141 Mn2 O161 92.02(9) . . . yes
O141 Mn2 N113 161.19(10) . . . yes
O141 Mn2 N123 86.12(9) . . . yes
Mn1 O41 C43 138.9(2) . . . yes
Mn1 O61 C63 125.86(19) . . . yes
Mn1 O1 H1 95.97 . . . no
Mn1 O1 H2 91.04 . . . no
H1 O1 H2 113.00 . . . no
Mn2 O141 C143 137.9(2) . . . yes
Mn2 O161 C163 128.3(2) . . . yes
H101 O101 H102 114.91 . . . no
Mn2 O101 H102 87.32 . . . no
Mn2 O101 H101 99.19 . . . no
C12 N11 C15 108.6(3) . . . yes
Mn1 N13 C14 114.6(2) . . . yes
C12 N13 C14 106.3(3) . . . yes
Mn1 N13 C12 138.9(3) . . . yes
C22 N21 C25 108.6(3) . . . yes
Mn1 N23 C24 115.7(2) . . . yes
Mn1 N23 C22 132.4(2) . . . yes
C22 N23 C24 106.1(3) . . . yes
C19 N30 C29 112.0(2) . . . yes
C19 N30 C31 113.2(3) . . . yes
Mn1 N30 C31 109.38(19) . . . yes
Mn1 N30 C19 104.7(2) . . . yes
Mn1 N30 C29 104.27(19) . . . yes
C29 N30 C31 112.6(3) . . . yes
C15 N11 H11 125.72 . . . no
C12 N11 H11 125.70 . . . no
C22 N21 H21 125.66 . . . no
C25 N21 H21 125.72 . . . no
C112 N111 C115 108.1(3) . . . yes
Mn2 N113 C114 114.3(2) . . . yes
Mn2 N113 C112 139.5(2) . . . yes
C112 N113 C114 106.1(3) . . . yes
C122 N121 C125 109.0(3) . . . yes
C122 N123 C124 106.4(3) . . . yes
Mn2 N123 C124 113.2(2) . . . yes
Mn2 N123 C122 134.6(2) . . . yes
Mn2 N130 C129 103.71(19) . . . yes
C119 N130 C129 112.1(3) . . . yes
C119 N130 C131 113.2(3) . . . yes
Mn2 N130 C131 110.18(19) . . . yes
C129 N130 C131 112.1(3) . . . yes
Mn2 N130 C119 104.9(2) . . . yes
C112 N111 H111 125.99 . . . no
C115 N111 H111 125.92 . . . no
C122 N121 H121 125.42 . . . no
C125 N121 H121 125.59 . . . no
N13 C12 C17 126.0(3) . . . yes
N11 C12 C17 123.9(3) . . . yes
N11 C12 N13 110.0(3) . . . yes
C15 C14 C19 130.8(3) . . . no
N13 C14 C19 119.1(3) . . . yes
N13 C14 C15 110.0(3) . . . yes
N11 C15 C14 105.1(3) . . . yes
C14 C15 C16 132.3(3) . . . no
N11 C15 C16 122.6(3) . . . yes
C12 C17 C18 111.5(3) . . . no
N30 C19 C14 109.1(3) . . . yes
N21 C22 N23 109.8(3) . . . yes
N21 C22 C27 127.0(3) . . . yes
N23 C22 C27 123.2(3) . . . yes
C25 C24 C29 132.6(3) . . . no
N23 C24 C29 117.3(3) . . . yes
N23 C24 C25 110.0(3) . . . yes
C24 C25 C26 131.9(3) . . . no
N21 C25 C24 105.4(3) . . . yes
N21 C25 C26 122.6(3) . . . yes
C22 C27 C28 116.8(3) . . . no
N30 C29 C24 109.7(3) . . . yes
N30 C31 C32 117.0(3) . . . yes
C31 C32 C33 111.1(3) . . . no
O41 C43 O42 124.9(3) . . . yes
O42 C43 C44 119.6(3) . . . yes
O41 C43 C44 115.5(3) . . . yes
C43 C44 C51 108.3(3) . . . no
C43 C44 C45 111.3(3) . . . no
C45 C44 C51 112.7(3) . . . no
C44 C45 C46 123.0(4) . . . no
C46 C45 C50 117.3(4) . . . no
C44 C45 C50 119.7(4) . . . no
C45 C46 C47 121.6(4) . . . no
C46 C47 C48 120.7(4) . . . no
C47 C48 C49 119.0(4) . . . no
C48 C49 C50 120.7(5) . . . no
C45 C50 C49 120.7(5) . . . no
C44 C51 C52 120.3(3) . . . no
C44 C51 C56 121.8(3) . . . no
C52 C51 C56 117.9(4) . . . no
C51 C52 C53 121.3(4) . . . no
C52 C53 C54 120.0(4) . . . no
C53 C54 C55 119.1(4) . . . no
C54 C55 C56 121.1(4) . . . no
C51 C56 C55 120.6(4) . . . no
O61 C63 C64 118.5(3) . . . yes
O62 C63 C64 116.8(3) . . . yes
O61 C63 O62 124.6(3) . . . yes
C65 C64 C71 113.6(3) . . . no
C63 C64 C71 114.1(3) . . . no
C63 C64 C65 110.1(3) . . . no
C64 C65 C66 123.8(4) . . . no
C64 C65 C70 119.0(3) . . . no
C66 C65 C70 117.1(4) . . . no
C65 C66 C67 121.3(4) . . . no
C66 C67 C68 120.6(4) . . . no
C67 C68 C69 119.4(4) . . . no
C68 C69 C70 119.8(4) . . . no
C65 C70 C69 121.6(4) . . . no
C64 C71 C72 121.8(3) . . . no
C72 C71 C76 118.1(4) . . . no
C64 C71 C76 120.1(4) . . . no
C71 C72 C73 120.4(4) . . . no
C72 C73 C74 120.7(4) . . . no
C73 C74 C75 119.5(4) . . . no
C74 C75 C76 119.6(4) . . . no
C71 C76 C75 121.7(4) . . . no
H16B C16 H16C 109.46 . . . no
C15 C16 H16B 109.48 . . . no
C15 C16 H16C 109.55 . . . no
C15 C16 H16A 109.46 . . . no
H16A C16 H16C 109.48 . . . no
H16A C16 H16B 109.41 . . . no
C18 C17 H17B 109.33 . . . no
H17A C17 H17B 107.96 . . . no
C12 C17 H17A 109.33 . . . no
C12 C17 H17B 109.34 . . . no
C18 C17 H17A 109.32 . . . no
C17 C18 H18A 109.55 . . . no
C17 C18 H18B 109.48 . . . no
C17 C18 H18C 109.48 . . . no
H18A C18 H18B 109.53 . . . no
H18A C18 H18C 109.48 . . . no
H18B C18 H18C 109.30 . . . no
N30 C19 H19A 109.90 . . . no
H19A C19 H19B 108.27 . . . no
C14 C19 H19B 109.77 . . . no
N30 C19 H19B 109.87 . . . no
C14 C19 H19A 109.92 . . . no
C25 C26 H26C 109.44 . . . no
C25 C26 H26B 109.46 . . . no
C25 C26 H26A 109.47 . . . no
H26A C26 H26B 109.48 . . . no
H26A C26 H26C 109.50 . . . no
H26B C26 H26C 109.47 . . . no
C22 C27 H27A 108.05 . . . no
C22 C27 H27B 108.17 . . . no
C28 C27 H27A 108.05 . . . no
C28 C27 H27B 108.11 . . . no
H27A C27 H27B 107.25 . . . no
H28B C28 H28C 109.50 . . . no
C27 C28 H28A 109.46 . . . no
C27 C28 H28B 109.49 . . . no
C27 C28 H28C 109.53 . . . no
H28A C28 H28B 109.39 . . . no
H28A C28 H28C 109.45 . . . no
N30 C29 H29A 109.73 . . . no
N30 C29 H29B 109.78 . . . no
C24 C29 H29A 109.74 . . . no
C24 C29 H29B 109.65 . . . no
H29A C29 H29B 108.19 . . . no
C32 C31 H31B 108.09 . . . no
N30 C31 H31A 108.07 . . . no
N30 C31 H31B 108.04 . . . no
H31A C31 H31B 107.28 . . . no
C32 C31 H31A 108.04 . . . no
H32A C32 H32B 107.89 . . . no
C31 C32 H32B 109.40 . . . no
C33 C32 H32B 109.47 . . . no
C31 C32 H32A 109.45 . . . no
C33 C32 H32A 109.51 . . . no
H33A C33 H33B 109.39 . . . no
C32 C33 H33A 109.49 . . . no
C32 C33 H33B 109.58 . . . no
C32 C33 H33C 109.49 . . . no
H33A C33 H33C 109.46 . . . no
H33B C33 H33C 109.43 . . . no
C43 C44 H44 108.14 . . . no
C51 C44 H44 108.15 . . . no
C45 C44 H44 108.13 . . . no
C47 C46 H46 119.14 . . . no
C45 C46 H46 119.27 . . . no
C48 C47 H47 119.67 . . . no
C46 C47 H47 119.66 . . . no
C49 C48 H48 120.42 . . . no
C47 C48 H48 120.54 . . . no
C50 C49 H49 119.74 . . . no
C48 C49 H49 119.60 . . . no
C49 C50 H50 119.53 . . . no
C45 C50 H50 119.81 . . . no
C53 C52 H52 119.28 . . . no
C51 C52 H52 119.39 . . . no
C52 C53 H53 119.98 . . . no
C54 C53 H53 120.02 . . . no
C53 C54 H54 120.33 . . . no
C55 C54 H54 120.59 . . . no
C56 C55 H55 119.42 . . . no
C54 C55 H55 119.49 . . . no
C55 C56 H56 119.69 . . . no
C51 C56 H56 119.68 . . . no
C63 C64 H64 106.09 . . . no
C65 C64 H64 106.15 . . . no
C71 C64 H64 106.09 . . . no
C65 C66 H66 119.27 . . . no
C67 C66 H66 119.40 . . . no
C66 C67 H67 119.64 . . . no
C68 C67 H67 119.73 . . . no
C67 C68 H68 120.28 . . . no
C69 C68 H68 120.30 . . . no
C68 C69 H69 120.09 . . . no
C70 C69 H69 120.09 . . . no
C65 C70 H70 119.11 . . . no
C69 C70 H70 119.30 . . . no
C71 C72 H72 119.79 . . . no
C73 C72 H72 119.80 . . . no
C72 C73 H73 119.65 . . . no
C74 C73 H73 119.61 . . . no
C75 C74 H74 120.30 . . . no
C73 C74 H74 120.23 . . . no
C76 C75 H75 120.29 . . . no
C74 C75 H75 120.13 . . . no
C71 C76 H76 119.20 . . . no
C75 C76 H76 119.11 . . . no
N111 C112 N113 110.8(3) . . . yes
N111 C112 C117 124.3(3) . . . yes
N113 C112 C117 124.7(3) . . . yes
N113 C114 C115 109.3(3) . . . yes
N113 C114 C119 119.9(3) . . . yes
C115 C114 C119 130.8(3) . . . no
N111 C115 C114 105.6(3) . . . yes
N111 C115 C116 122.1(3) . . . yes
C114 C115 C116 132.2(3) . . . no
C112 C117 C118 111.0(3) . . . no
N130 C119 C114 108.9(3) . . . yes
N121 C122 N123 109.6(3) . . . yes
N123 C122 C127 126.2(3) . . . yes
N121 C122 C127 124.3(3) . . . yes
N123 C124 C125 109.4(3) . . . yes
N123 C124 C129 118.5(3) . . . yes
C125 C124 C129 132.0(3) . . . no
N121 C125 C124 105.6(3) . . . yes
N121 C125 C126 122.8(3) . . . yes
C124 C125 C126 131.6(3) . . . no
C122 C127 C128 113.2(3) . . . no
N130 C129 C124 110.4(3) . . . yes
N130 C131 C132 116.9(3) . . . yes
C131 C132 C133 110.9(3) . . . no
O141 C143 O142 125.4(3) . . . yes
O141 C143 C144 116.5(3) . . . yes
O142 C143 C144 118.0(3) . . . yes
C145 C144 C151 112.3(3) . . . no
C143 C144 C145 111.4(3) . . . no
C143 C144 C151 109.9(3) . . . no
C144 C145 C146 123.3(3) . . . no
C144 C145 C150 117.8(3) . . . no
C146 C145 C150 118.9(4) . . . no
C145 C146 C147 120.6(4) . . . no
C146 C147 C148 119.8(4) . . . no
C147 C148 C149 119.9(4) . . . no
C148 C149 C150 120.2(4) . . . no
C145 C150 C149 120.6(4) . . . no
C144 C151 C152 120.8(3) . . . no
C144 C151 C156 120.6(3) . . . no
C152 C151 C156 118.6(3) . . . no
C151 C152 C153 120.7(4) . . . no
C152 C153 C154 120.0(4) . . . no
C153 C154 C155 119.8(4) . . . no
C154 C155 C156 120.8(4) . . . no
C151 C156 C155 120.2(4) . . . no
O161 C163 O162 124.9(3) . . . yes
O161 C163 C164 115.4(3) . . . yes
O162 C163 C164 119.6(3) . . . yes
C163 C164 C165 115.2(3) . . . no
C163 C164 C171 106.3(3) . . . no
C165 C164 C171 113.9(3) . . . no
C164 C165 C166 121.1(3) . . . no
C164 C165 C170 121.2(3) . . . no
C166 C165 C170 117.6(4) . . . no
C165 C166 C167 121.2(4) . . . no
C166 C167 C168 119.9(4) . . . no
C167 C168 C169 119.7(4) . . . no
C168 C169 C170 119.9(4) . . . no
C165 C170 C169 121.6(4) . . . no
C164 C171 C172 121.2(3) . . . no
C164 C171 C176 120.4(4) . . . no
C172 C171 C176 118.4(4) . . . no
C171 C172 C173 121.3(4) . . . no
C172 C173 C174 120.7(4) . . . no
C173 C174 C175 119.1(4) . . . no
C174 C175 C176 121.0(5) . . . no
C171 C176 C175 119.5(5) . . . no
C115 C116 H11A 109.47 . . . no
C115 C116 H11B 109.48 . . . no
C115 C116 H11C 109.48 . . . no
H11A C116 H11B 109.49 . . . no
H11A C116 H11C 109.44 . . . no
H11B C116 H11C 109.47 . . . no
C112 C117 H11D 109.50 . . . no
C112 C117 H11E 109.37 . . . no
C118 C117 H11D 109.45 . . . no
C118 C117 H11E 109.45 . . . no
H11D C117 H11E 108.05 . . . no
C117 C118 H11F 109.48 . . . no
C117 C118 H11G 109.49 . . . no
C117 C118 H11H 109.45 . . . no
H11F C118 H11G 109.43 . . . no
H11F C118 H11H 109.47 . . . no
H11G C118 H11H 109.51 . . . no
N130 C119 H11I 109.89 . . . no
N130 C119 H11J 109.90 . . . no
C114 C119 H11I 109.89 . . . no
C114 C119 H11J 109.88 . . . no
H11I C119 H11J 108.34 . . . no
C125 C126 H12A 109.44 . . . no
C125 C126 H12B 109.46 . . . no
C125 C126 H12C 109.44 . . . no
H12A C126 H12B 109.49 . . . no
H12A C126 H12C 109.45 . . . no
H12B C126 H12C 109.54 . . . no
C122 C127 H12D 108.95 . . . no
C122 C127 H12E 108.93 . . . no
C128 C127 H12D 108.90 . . . no
C128 C127 H12E 108.93 . . . no
H12D C127 H12E 107.75 . . . no
C127 C128 H12F 109.45 . . . no
C127 C128 H12G 109.38 . . . no
C127 C128 H12H 109.44 . . . no
H12F C128 H12G 109.56 . . . no
H12F C128 H12H 109.44 . . . no
H12G C128 H12H 109.55 . . . no
N130 C129 H12I 109.52 . . . no
N130 C129 H12J 109.55 . . . no
C124 C129 H12I 109.60 . . . no
C124 C129 H12J 109.65 . . . no
H12I C129 H12J 108.09 . . . no
N130 C131 H13A 108.07 . . . no
N130 C131 H13B 108.11 . . . no
C132 C131 H13A 108.07 . . . no
C132 C131 H13B 108.10 . . . no
H13A C131 H13B 107.26 . . . no
C131 C132 H13C 109.48 . . . no
C131 C132 H13D 109.38 . . . no
C133 C132 H13C 109.46 . . . no
C133 C132 H13D 109.55 . . . no
H13C C132 H13D 108.01 . . . no
C132 C133 H13E 109.48 . . . no
C132 C133 H13F 109.43 . . . no
C132 C133 H13G 109.55 . . . no
H13E C133 H13F 109.46 . . . no
H13E C133 H13G 109.44 . . . no
H13F C133 H13G 109.46 . . . no
C143 C144 H144 107.72 . . . no
C145 C144 H144 107.68 . . . no
C151 C144 H144 107.67 . . . no
C145 C146 H146 119.75 . . . no
C147 C146 H146 119.67 . . . no
C146 C147 H147 120.08 . . . no
C148 C147 H147 120.10 . . . no
C147 C148 H148 120.03 . . . no
C149 C148 H148 120.04 . . . no
C148 C149 H149 119.84 . . . no
C150 C149 H149 119.94 . . . no
C145 C150 H150 119.68 . . . no
C149 C150 H150 119.73 . . . no
C151 C152 H152 119.65 . . . no
C153 C152 H152 119.65 . . . no
C152 C153 H153 120.15 . . . no
C154 C153 H153 119.89 . . . no
C153 C154 H154 120.09 . . . no
C155 C154 H154 120.16 . . . no
C154 C155 H155 119.56 . . . no
C156 C155 H155 119.61 . . . no
C151 C156 H156 119.96 . . . no
C155 C156 H156 119.86 . . . no
C163 C164 H164 107.03 . . . no
C165 C164 H164 106.99 . . . no
C171 C164 H164 107.03 . . . no
C165 C166 H166 119.29 . . . no
C167 C166 H166 119.46 . . . no
C166 C167 H167 120.00 . . . no
C168 C167 H167 120.13 . . . no
C167 C168 H168 120.03 . . . no
C169 C168 H168 120.24 . . . no
C168 C169 H169 120.02 . . . no
C170 C169 H169 120.09 . . . no
C165 C170 H170 119.26 . . . no
C169 C170 H170 119.14 . . . no
C171 C172 H172 119.36 . . . no
C173 C172 H172 119.36 . . . no
C172 C173 H173 119.65 . . . no
C174 C173 H173 119.64 . . . no
C173 C174 H174 120.49 . . . no
C175 C174 H174 120.37 . . . no
C174 C175 H175 119.46 . . . no
C176 C175 H175 119.52 . . . no
C171 C176 H176 120.31 . . . no
C175 C176 H176 120.21 . . . no

loop_
_geom_bond_atom_site_label_1
_geom_bond_atom_site_label_2
_geom_bond_distance
_geom_bond_site_symmetry_1
_geom_bond_site_symmetry_2
_geom_bond_publ_flag
Mn1 O1 2.262(3) . . yes
Mn1 O41 2.150(2) . . yes
Mn1 O61 2.125(2) . . yes
Mn1 N13 2.228(3) . . yes
Mn1 N23 2.171(3) . . yes
Mn1 N30 2.415(3) . . yes
Mn2 O161 2.117(2) . . yes
Mn2 O101 2.277(3) . . yes
Mn2 O141 2.160(2) . . yes
Mn2 N130 2.418(3) . . yes
Mn2 N113 2.236(3) . . yes
Mn2 N123 2.195(3) . . yes
O41 C43 1.258(4) . . yes
O42 C43 1.264(5) . . yes
O61 C63 1.252(4) . . yes
O62 C63 1.261(4) . . yes
O1 H2 0.8070 . . no
O1 H1 0.7732 . . no
O141 C143 1.249(4) . . yes
O142 C143 1.264(4) . . yes
O161 C163 1.259(4) . . yes
O162 C163 1.256(4) . . yes
O101 H102 0.8583 . . no
O101 H101 0.7949 . . no
N11 C12 1.354(5) . . yes
N11 C15 1.379(5) . . yes
N13 C12 1.327(5) . . yes
N13 C14 1.379(4) . . yes
N21 C25 1.370(5) . . yes
N21 C22 1.355(5) . . yes
N23 C24 1.384(4) . . yes
N23 C22 1.322(5) . . yes
N30 C29 1.487(4) . . yes
N30 C31 1.473(4) . . yes
N30 C19 1.471(5) . . yes
N11 H11 0.8799 . . no
N21 H21 0.8808 . . no
N111 C115 1.373(5) . . yes
N111 C112 1.340(5) . . yes
N113 C112 1.319(4) . . yes
N113 C114 1.379(4) . . yes
N121 C122 1.350(4) . . yes
N121 C125 1.377(5) . . yes
N123 C124 1.399(4) . . yes
N123 C122 1.321(4) . . yes
N130 C129 1.483(4) . . yes
N130 C131 1.478(4) . . yes
N130 C119 1.473(5) . . yes
N111 H111 0.8799 . . no
N121 H121 0.8798 . . no
C12 C17 1.491(5) . . no
C14 C19 1.507(5) . . no
C14 C15 1.364(5) . . no
C15 C16 1.490(5) . . no
C17 C18 1.516(6) . . no
C22 C27 1.498(5) . . no
C24 C29 1.501(5) . . no
C24 C25 1.353(5) . . no
C25 C26 1.496(5) . . no
C27 C28 1.487(6) . . no
C31 C32 1.520(5) . . no
C32 C33 1.508(6) . . no
C43 C44 1.540(5) . . no
C44 C45 1.516(6) . . no
C44 C51 1.525(5) . . no
C45 C46 1.384(6) . . no
C45 C50 1.393(6) . . no
C46 C47 1.387(6) . . no
C47 C48 1.366(8) . . no
C48 C49 1.375(7) . . no
C49 C50 1.398(6) . . no
C51 C52 1.385(5) . . no
C51 C56 1.393(5) . . no
C52 C53 1.378(6) . . no
C53 C54 1.392(6) . . no
C54 C55 1.364(6) . . no
C55 C56 1.380(6) . . no
C63 C64 1.545(5) . . no
C64 C65 1.534(5) . . no
C64 C71 1.510(5) . . no
C65 C66 1.367(6) . . no
C65 C70 1.384(6) . . no
C66 C67 1.387(6) . . no
C67 C68 1.354(6) . . no
C68 C69 1.368(7) . . no
C69 C70 1.383(7) . . no
C71 C72 1.400(5) . . no
C71 C76 1.379(5) . . no
C72 C73 1.377(5) . . no
C73 C74 1.374(6) . . no
C74 C75 1.391(7) . . no
C75 C76 1.377(6) . . no
C16 H16C 0.9793 . . no
C16 H16A 0.9806 . . no
C16 H16B 0.9808 . . no
C17 H17B 0.9902 . . no
C17 H17A 0.9889 . . no
C18 H18A 0.9782 . . no
C18 H18C 0.9816 . . no
C18 H18B 0.9799 . . no
C19 H19B 0.9898 . . no
C19 H19A 0.9900 . . no
C26 H26A 0.9803 . . no
C26 H26B 0.9801 . . no
C26 H26C 0.9790 . . no
C27 H27A 0.9915 . . no
C27 H27B 0.9899 . . no
C28 H28C 0.9800 . . no
C28 H28A 0.9804 . . no
C28 H28B 0.9809 . . no
C29 H29B 0.9904 . . no
C29 H29A 0.9911 . . no
C31 H31B 0.9907 . . no
C31 H31A 0.9888 . . no
C32 H32A 0.9905 . . no
C32 H32B 0.9909 . . no
C33 H33A 0.9798 . . no
C33 H33B 0.9796 . . no
C33 H33C 0.9813 . . no
C44 H44 0.9992 . . no
C46 H46 0.9507 . . no
C47 H47 0.9502 . . no
C48 H48 0.9492 . . no
C49 H49 0.9501 . . no
C50 H50 0.9504 . . no
C52 H52 0.9502 . . no
C53 H53 0.9487 . . no
C54 H54 0.9504 . . no
C55 H55 0.9500 . . no
C56 H56 0.9500 . . no
C64 H64 1.0006 . . no
C66 H66 0.9512 . . no
C67 H67 0.9494 . . no
C68 H68 0.9494 . . no
C69 H69 0.9509 . . no
C70 H70 0.9496 . . no
C72 H72 0.9502 . . no
C73 H73 0.9501 . . no
C74 H74 0.9499 . . no
C75 H75 0.9508 . . no
C76 H76 0.9506 . . no
C112 C117 1.492(6) . . no
C114 C119 1.498(5) . . no
C114 C115 1.363(5) . . no
C115 C116 1.503(6) . . no
C117 C118 1.523(7) . . no
C122 C127 1.485(5) . . no
C124 C125 1.347(5) . . no
C124 C129 1.494(5) . . no
C125 C126 1.497(5) . . no
C127 C128 1.522(6) . . no
C131 C132 1.516(5) . . no
C132 C133 1.509(6) . . no
C143 C144 1.543(5) . . no
C144 C145 1.527(5) . . no
C144 C151 1.516(4) . . no
C145 C150 1.392(6) . . no
C145 C146 1.383(5) . . no
C146 C147 1.388(6) . . no
C147 C148 1.380(8) . . no
C148 C149 1.381(7) . . no
C149 C150 1.375(6) . . no
C151 C152 1.399(5) . . no
C151 C156 1.386(5) . . no
C152 C153 1.385(6) . . no
C153 C154 1.382(6) . . no
C154 C155 1.370(6) . . no
C155 C156 1.391(6) . . no
C163 C164 1.545(5) . . no
C164 C171 1.519(5) . . no
C164 C165 1.524(5) . . no
C165 C170 1.389(5) . . no
C165 C166 1.380(6) . . no
C166 C167 1.394(6) . . no
C167 C168 1.378(6) . . no
C168 C169 1.376(6) . . no
C169 C170 1.383(6) . . no
C171 C172 1.380(6) . . no
C171 C176 1.382(6) . . no
C172 C173 1.374(6) . . no
C173 C174 1.367(7) . . no
C174 C175 1.359(8) . . no
C175 C176 1.407(8) . . no
C116 H11A 0.9806 . . no
C116 H11B 0.9791 . . no
C116 H11C 0.9799 . . no
C117 H11D 0.9905 . . no
C117 H11E 0.9912 . . no
C118 H11F 0.9794 . . no
C118 H11G 0.9802 . . no
C118 H11H 0.9794 . . no
C119 H11I 0.9896 . . no
C119 H11J 0.9892 . . no
C126 H12A 0.9794 . . no
C126 H12B 0.9803 . . no
C126 H12C 0.9807 . . no
C127 H12D 0.9896 . . no
C127 H12E 0.9893 . . no
C128 H12F 0.9802 . . no
C128 H12G 0.9807 . . no
C128 H12H 0.9795 . . no
C129 H12I 0.9902 . . no
C129 H12J 0.9905 . . no
C131 H13A 0.9911 . . no
C131 H13B 0.9900 . . no
C132 H13C 0.9910 . . no
C132 H13D 0.9903 . . no
C133 H13E 0.9808 . . no
C133 H13F 0.9800 . . no
C133 H13G 0.9800 . . no
C144 H144 1.0007 . . no
C146 H146 0.9495 . . no
C147 H147 0.9507 . . no
C148 H148 0.9499 . . no
C149 H149 0.9490 . . no
C150 H150 0.9502 . . no
C152 H152 0.9495 . . no
C153 H153 0.9490 . . no
C154 H154 0.9499 . . no
C155 H155 0.9495 . . no
C156 H156 0.9504 . . no
C164 H164 1.0002 . . no
C166 H166 0.9487 . . no
C167 H167 0.9502 . . no
C168 H168 0.9510 . . no
C169 H169 0.9498 . . no
C170 H170 0.9504 . . no
C172 H172 0.9497 . . no
C173 H173 0.9500 . . no
C174 H174 0.9504 . . no
C175 H175 0.9491 . . no
C176 H176 0.9493 . . no

loop_
_geom_contact_atom_site_label_1
_geom_contact_atom_site_label_2
_geom_contact_distance
_geom_contact_site_symmetry_1
_geom_contact_site_symmetry_2
_geom_contact_publ_flag
Mn1 C18 3.937(4) . . no
Mn1 H18C 3.1857 . . no
Mn1 H27A 3.3594 . . no
Mn2 H12E 3.4233 . . no
Mn2 H11F 3.4204 . . no
O1 O62 2.747(3) . . no
O1 O42 2.736(4) . . no
O41 C52 3.027(4) . . no
O41 C46 3.027(5) . . no
O42 N111 2.771(4) . 2_646 no
O42 O1 2.736(4) . . no
O61 C72 3.038(4) . . no
O62 O1 2.747(3) . . no
O62 N21 2.779(4) . 1_655 no
O62 C66 3.150(5) . . no
O1 H26C 2.6413 . 1_655 no
O1 H19B 2.7890 . . no
O101 O142 2.716(3) . . no
O101 O162 2.761(4) . . no
O1 H13F 2.7947 . 1_654 no
O1 H53 2.8910 . 1_655 no
O141 C152 3.022(4) . . no
O41 H31B 2.9179 . . no
O41 H46 2.5850 . . no
O41 H31A 2.8012 . . no
O41 H27A 2.8447 . . no
O141 C146 3.071(5) . . no
O41 H52 2.7711 . . no
O142 N11 2.765(4) . 2_646 no
O142 O101 2.716(3) . . no
O42 H1 1.9656 . . no
O42 H111 1.8961 . 2_646 no
O61 H72 2.8144 . . no
O61 H18C 2.8427 . . no
O62 H2 1.9564 . . no
O162 C166 3.044(5) . . no
O162 C172 3.361(5) . . no
O162 O101 2.761(4) . . no
O162 N121 2.796(4) . 1_655 no
O62 H21 1.9436 . 1_655 no
O62 H66 2.5704 . . no
O62 H53 2.9029 . 1_655 no
O101 H12B 2.6216 . 1_655 no
O101 H11I 2.7071 . . no
O141 H13B 2.7732 . . no
O141 H13A 2.8177 . . no
O141 H152 2.7568 . . no
O141 H146 2.5336 . . no
O142 H13A 2.9191 . . no
O142 H11 1.8947 . 2_646 no
O142 H101 1.9301 . . no
O162 H102 1.9067 . . no
O162 H121 1.9536 . 1_655 no
O162 H153 2.7105 . 1_655 no
O162 H166 2.7260 . . no
N11 O142 2.765(4) . 2_656 no
N21 O62 2.779(4) . 1_455 no
N11 H26B 2.7636 . 1_655 no
N111 O42 2.771(4) . 2_656 no
N13 H29B 2.7346 . . no
N13 H18C 2.8723 . . no
N121 O162 2.796(4) . 1_455 no
N21 H28C 2.8762 . . no
N111 H12C 2.7892 . 1_655 no
N113 H12I 2.7495 . . no
N113 H11F 2.8371 . . no
C17 C63 3.565(5) . . no
C18 Mn1 3.937(4) . . no
C28 C65 3.499(6) . 1_455 no
C46 O41 3.027(5) . . no
C50 C52 3.232(6) . . no
C52 O41 3.027(4) . . no
C52 C50 3.232(6) . . no
C63 C17 3.565(5) . . no
C65 C28 3.499(6) . 1_655 no
C66 O62 3.150(5) . . no
C70 C72 3.378(6) . . no
C72 C70 3.378(6) . . no
C72 O61 3.038(4) . . no
C12 H26B 2.8090 . 1_655 no
C14 H29B 2.5276 . . no
C15 H26B 3.0457 . 1_655 no
C117 C172 3.545(6) . . no
C18 H167 3.0453 . 2_656 no
C19 H16A 3.0297 . . no
C19 H13D 3.0523 . 1_654 no
C19 H32B 2.7974 . . no
C22 H150 3.0327 . 2_556 no
C22 H52 2.9570 . . no
C24 H31A 2.7230 . . no
C26 H29A 3.0517 . . no
C27 H52 3.0323 . . no
C27 H149 3.0569 . 2_556 no
C28 H21 2.7864 . . no
C28 H64 3.0514 . 1_455 no
C29 H26A 3.0263 . . no
C29 H32A 2.8166 . . no
C131 C143 3.517(5) . . no
C32 H29A 2.7342 . . no
C32 H11I 2.9470 . 1_554 no
C32 H19A 2.8771 . . no
C33 H16C 2.8567 . 2_645 no
C43 H1 2.5267 . . no
C43 H46 2.4763 . . no
C143 C131 3.517(5) . . no
C43 H111 2.9107 . 2_646 no
C45 H52 2.7148 . . no
C46 H27A 2.8868 . . no
C146 O141 3.071(5) . . no
C47 H173 2.9215 . 2_646 no
C48 H173 2.8167 . 2_646 no
C49 H173 2.8802 . 2_646 no
C150 C152 3.416(6) . . no
C50 H173 3.0971 . 2_646 no
C50 H52 3.0345 . . no
C51 H50 2.7562 . . no
C152 C150 3.416(6) . . no
C152 O141 3.022(4) . . no
C55 H12I 2.7973 . 2_546 no
C56 H12I 2.9567 . 2_546 no
C63 H2 2.6698 . . no
C63 H17B 2.7488 . . no
C63 H21 3.0177 . 1_655 no
C63 H66 2.4768 . . no
C65 H28C 3.0700 . 1_655 no
C65 H72 2.9556 . . no
C166 O162 3.044(5) . . no
C66 H28C 2.9004 . 1_655 no
C67 H174 3.0391 . 2_646 no
C68 H174 3.0140 . 2_646 no
C69 H169 3.0929 . . no
C70 H176 2.9547 . 1_655 no
C170 C172 3.178(6) . . no
C70 H169 2.9946 . . no
C71 H70 2.6387 . . no
C172 O162 3.361(5) . . no
C172 C117 3.545(6) . . no
C72 H27B 2.8391 . . no
C172 C170 3.178(6) . . no
C73 H170 3.0991 . . no
C73 H27B 2.9816 . . no
C75 H18B 2.9240 . . no
C76 H18B 2.9495 . . no
C112 H12C 2.8764 . 1_655 no
C114 H12I 2.5111 . . no
C115 H12C 2.9901 . 1_655 no
C118 H67 3.0456 . 2_656 no
C119 H32A 3.0085 . 1_556 no
C119 H13C 2.7874 . . no
C119 H11A 3.0408 . . no
C122 H152 3.0690 . . no
C124 H13B 2.7203 . . no
C126 H12J 3.0131 . . no
C129 H13D 2.8267 . . no
C129 H12A 2.9939 . . no
C132 H11J 2.8490 . . no
C132 H19B 3.0055 . 1_456 no
C132 H12J 2.7483 . . no
C133 H19B 3.0242 . 1_456 no
C133 H11B 3.0504 . 2_547 no
C143 H11 2.8409 . 2_646 no
C143 H13A 2.9266 . . no
C143 H146 2.4848 . . no
C143 H101 2.5348 . . no
C145 H152 2.7868 . . no
C146 H17A 2.9544 . 2_646 no
C147 H76 2.9844 . 2_646 no
C148 H168 2.8718 . 1_455 no
C148 H76 2.8741 . 2_646 no
C149 H167 3.0578 . 1_455 no
C151 H150 2.8069 . . no
C153 H18A 3.0874 . 2_546 no
C155 H29B 3.0236 . 2_546 no
C156 H29B 2.9777 . 2_546 no
C163 H11D 2.9474 . . no
C163 H172 3.0045 . . no
C163 H102 2.5497 . . no
C163 H166 2.7388 . . no
C163 H121 3.0734 . 1_655 no
C165 H172 2.9477 . . no
C165 H12D 2.9821 . 1_655 no
C166 H12D 3.0057 . 1_655 no
C167 H18B 3.0799 . 2_646 no
C167 H12D 3.0234 . 1_655 no
C168 H12D 3.0053 . 1_655 no
C169 H12D 2.9706 . 1_655 no
C169 H47 3.0029 . . no
C170 H172 3.0514 . . no
C170 H12D 2.9619 . 1_655 no
C171 H11D 3.0290 . . no
C171 H170 2.5359 . . no
C172 H170 2.7373 . . no
C172 H11D 2.7103 . . no
C173 H74 3.0731 . . no
C173 H11D 3.0705 . . no
C175 H148 2.9624 . 2_556 no
H1 C43 2.5267 . . no
H1 O42 1.9656 . . no
H2 C63 2.6698 . . no
H2 O62 1.9564 . . no
H2 H26C 2.3929 . 1_655 no
H2 H53 2.5008 . 1_655 no
H11 H17A 2.4852 . . no
H11 H144 2.5448 . 2_656 no
H11 O142 1.8947 . 2_656 no
H11 C143 2.8409 . 2_656 no
H11A C119 3.0408 . . no
H11A H11J 2.5383 . . no
H11B C133 3.0504 . 2_557 no
H11D C163 2.9474 . . no
H11D C173 3.0705 . . no
H11D C172 2.7103 . . no
H11D C171 3.0290 . . no
H11E H111 2.5094 . . no
H11F Mn2 3.4204 . . no
H11F N113 2.8371 . . no
H11G H67 2.4120 . 2_656 no
H11I O101 2.7071 . . no
H11I H32A 2.1838 . 1_556 no
H11I C32 2.9470 . 1_556 no
H11I H13A 2.4358 . . no
H11J C132 2.8490 . . no
H11J H11A 2.5383 . . no
H11J H12I 2.5972 . . no
H11J H13C 2.4606 . . no
H12A H12J 2.4185 . . no
H12A C129 2.9939 . . no
H12B O101 2.6216 . 1_455 no
H12B H102 2.5010 . 1_455 no
H12C C112 2.8764 . 1_455 no
H12C N111 2.7892 . 1_455 no
H12C C115 2.9901 . 1_455 no
H12D C170 2.9619 . 1_455 no
H12D C165 2.9821 . 1_455 no
H12D C166 3.0057 . 1_455 no
H12D C167 3.0234 . 1_455 no
H12D C168 3.0053 . 1_455 no
H12D C169 2.9706 . 1_455 no
H12D H121 2.5107 . . no
H12E Mn2 3.4233 . . no
H12I H11J 2.5972 . . no
H12I C114 2.5111 . . no
H12I H55 2.3838 . 2_556 no
H12I C55 2.7973 . 2_556 no
H12I C56 2.9567 . 2_556 no
H12I N113 2.7495 . . no
H12J H13D 2.1586 . . no
H12J C126 3.0131 . . no
H12J C132 2.7483 . . no
H12J H12A 2.4185 . . no
H13A O141 2.8177 . . no
H13A O142 2.9191 . . no
H13A C143 2.9266 . . no
H13A H13G 2.5052 . . no
H13A H11I 2.4358 . . no
H13B C124 2.7203 . . no
H13B H13E 2.4453 . . no
H13B O141 2.7732 . . no
H13C H11J 2.4606 . . no
H13C C119 2.7874 . . no
H13D H19B 2.3044 . 1_456 no
H13D C19 3.0523 . 1_456 no
H13D H12J 2.1586 . . no
H13D C129 2.8267 . . no
H13E H13B 2.4453 . . no
H13F O1 2.7947 . 1_456 no
H13F H19B 2.5954 . 1_456 no
H13F H54 2.5753 . 1_556 no
H13G H13A 2.5052 . . no
H16A C19 3.0297 . . no
H16A H19A 2.5341 . . no
H16C C33 2.8567 . 2_655 no
H16C H33A 2.4047 . 2_655 no
H17A H11 2.4852 . . no
H17A C146 2.9544 . 2_656 no
H17B C63 2.7488 . . no
H18A C153 3.0874 . 2_556 no
H18B H167 2.4562 . 2_656 no
H18B C167 3.0799 . 2_656 no
H18B C76 2.9495 . . no
H18B C75 2.9240 . . no
H18C Mn1 3.1857 . . no
H18C O61 2.8427 . . no
H18C N13 2.8723 . . no
H19A C32 2.8771 . . no
H19A H16A 2.5341 . . no
H19A H32B 2.4581 . . no
H19B O1 2.7890 . . no
H19B C132 3.0055 . 1_654 no
H19B C133 3.0242 . 1_654 no
H19B H13D 2.3044 . 1_654 no
H19B H13F 2.5954 . 1_654 no
H19B H31B 2.3998 . . no
H21 O62 1.9436 . 1_455 no
H21 C28 2.7864 . . no
H21 C63 3.0177 . 1_455 no
H21 H28C 2.5282 . . no
H26A C29 3.0263 . . no
H26A H29A 2.4634 . . no
H26B N11 2.7636 . 1_455 no
H26B C12 2.8090 . 1_455 no
H26B C15 3.0457 . 1_455 no
H26C O1 2.6413 . 1_455 no
H26C H2 2.3929 . 1_455 no
H27A Mn1 3.3594 . . no
H27A O41 2.8447 . . no
H27A C46 2.8868 . . no
H27B C72 2.8391 . . no
H27B C73 2.9816 . . no
H27B H72 2.5751 . . no
H27B H149 2.4965 . 2_556 no
H28A H64 2.2957 . 1_455 no
H28C C66 2.9004 . 1_455 no
H28C N21 2.8762 . . no
H28C C65 3.0700 . 1_455 no
H28C H21 2.5282 . . no
H29A H26A 2.4634 . . no
H29A C26 3.0517 . . no
H29A C32 2.7342 . . no
H29A H32A 2.1461 . . no
H29B C14 2.5276 . . no
H29B N13 2.7346 . . no
H29B C155 3.0236 . 2_556 no
H29B C156 2.9777 . 2_556 no
H31A H33C 2.4152 . . no
H31A O41 2.8012 . . no
H31A C24 2.7230 . . no
H31B H33A 2.5363 . . no
H31B O41 2.9179 . . no
H31B H19B 2.3998 . . no
H32A H29A 2.1461 . . no
H32A C29 2.8166 . . no
H32A C119 3.0085 . 1_554 no
H32A H11I 2.1838 . 1_554 no
H32B C19 2.7974 . . no
H32B H19A 2.4581 . . no
H33A H31B 2.5363 . . no
H33A H16C 2.4047 . 2_645 no
H33C H31A 2.4152 . . no
H44 H56 2.4093 . . no
H46 C43 2.4763 . . no
H46 O41 2.5850 . . no
H47 H169 2.4704 . . no
H47 C169 3.0029 . . no
H50 C51 2.7562 . . no
H52 O41 2.7711 . . no
H52 C22 2.9570 . . no
H52 C27 3.0323 . . no
H52 C45 2.7148 . . no
H52 C50 3.0345 . . no
H53 O1 2.8910 . 1_455 no
H53 O62 2.9029 . 1_455 no
H53 H2 2.5008 . 1_455 no
H54 H13F 2.5753 . 1_554 no
H55 H12I 2.3838 . 2_546 no
H56 H44 2.4093 . . no
H64 C28 3.0514 . 1_655 no
H64 H28A 2.2957 . 1_655 no
H64 H76 2.2583 . . no
H66 O62 2.5704 . . no
H66 C63 2.4768 . . no
H67 C118 3.0456 . 2_646 no
H67 H11G 2.4120 . 2_646 no
H68 H147 2.5507 . 1_655 no
H69 H147 2.5989 . 1_655 no
H70 C71 2.6387 . . no
H70 H176 2.4342 . 1_655 no
H72 O61 2.8144 . . no
H72 C65 2.9556 . . no
H72 H27B 2.5751 . . no
H73 H170 2.5509 . . no
H74 C173 3.0731 . . no
H76 H64 2.2583 . . no
H76 C147 2.9844 . 2_656 no
H76 C148 2.8741 . 2_656 no
H101 O142 1.9301 . . no
H101 C143 2.5348 . . no
H102 O162 1.9067 . . no
H102 C163 2.5497 . . no
H102 H12B 2.5010 . 1_655 no
H102 H153 2.5439 . 1_655 no
H111 H11E 2.5094 . . no
H111 O42 1.8961 . 2_656 no
H111 C43 2.9107 . 2_656 no
H121 O162 1.9536 . 1_455 no
H121 C163 3.0734 . 1_455 no
H121 H12D 2.5107 . . no
H144 H156 2.3372 . . no
H144 H11 2.5448 . 2_646 no
H146 O141 2.5336 . . no
H146 C143 2.4848 . . no
H147 H68 2.5507 . 1_455 no
H147 H69 2.5989 . 1_455 no
H148 C175 2.9624 . 2_546 no
H148 H175 2.4293 . 2_546 no
H149 C27 3.0569 . 2_546 no
H149 H27B 2.4965 . 2_546 no
H150 C151 2.8069 . . no
H150 C22 3.0327 . 2_546 no
H152 O141 2.7568 . . no
H152 C122 3.0690 . . no
H152 C145 2.7868 . . no
H153 O162 2.7105 . 1_455 no
H153 H102 2.5439 . 1_455 no
H156 H144 2.3372 . . no
H164 H176 2.3091 . . no
H166 O162 2.7260 . . no
H166 C163 2.7388 . . no
H167 C149 3.0578 . 1_655 no
H167 C18 3.0453 . 2_646 no
H167 H18B 2.4562 . 2_646 no
H168 C148 2.8718 . 1_655 no
H169 C69 3.0929 . . no
H169 C70 2.9946 . . no
H169 H47 2.4704 . . no
H170 C73 3.0991 . . no
H170 C171 2.5359 . . no
H170 C172 2.7373 . . no
H170 H73 2.5509 . . no
H172 C163 3.0045 . . no
H172 C165 2.9477 . . no
H172 C170 3.0514 . . no
H173 C47 2.9215 . 2_656 no
H173 C48 2.8167 . 2_656 no
H173 C49 2.8803 . 2_656 no
H173 C50 3.0971 . 2_656 no
H174 C67 3.0391 . 2_656 no
H174 C68 3.0140 . 2_656 no
H175 H148 2.4293 . 2_556 no
H176 C70 2.9547 . 1_455 no
H176 H70 2.4342 . 1_455 no
H176 H164 2.3091 . . no

loop_
_geom_hbond_atom_site_label_D
_geom_hbond_atom_site_label_H
_geom_hbond_atom_site_label_A
_geom_hbond_distance_DH
_geom_hbond_distance_HA
_geom_hbond_distance_DA
_geom_hbond_angle_DHA
_geom_hbond_site_symmetry_A
_geom_hbond_publ_flag
O1 H1 O42 0.7732 1.9656 2.736(4) 173.92 . yes
O1 H2 O62 0.8070 1.9564 2.747(3) 166.11 . yes
N11 H11 O142 0.8799 1.8947 2.765(4) 169.69 2_656 yes
N21 H21 O62 0.8808 1.9436 2.779(4) 157.65 1_455 yes
O101 H101 O142 0.7949 1.9301 2.716(3) 169.93 . yes
O101 H102 O162 0.8583 1.9067 2.761(4) 173.14 . yes
N111 H111 O42 0.8799 1.8961 2.771(4) 172.25 2_656 yes
N121 H121 O162 0.8798 1.9536 2.796(4) 159.88 1_455 yes
C46 H46 O41 0.9507 2.5850 3.027(5) 108.67 . yes
C66 H66 O62 0.9512 2.5704 3.150(5) 119.50 . yes
C146 H146 O141 0.9495 2.5336 3.071(5) 116.00 . yes

loop_
_geom_torsion_atom_site_label_1
_geom_torsion_atom_site_label_2
_geom_torsion_atom_site_label_3
_geom_torsion_atom_site_label_4
_geom_torsion
_geom_torsion_site_symmetry_1
_geom_torsion_site_symmetry_2
_geom_torsion_site_symmetry_3
_geom_torsion_site_symmetry_4
_geom_torsion_publ_flag
O1 Mn1 O41 C43 4.4(4) . . . . no
O61 Mn1 O41 C43 -88.5(4) . . . . no
N23 Mn1 O41 C43 169.5(4) . . . . no
N30 Mn1 O41 C43 94.1(4) . . . . no
O1 Mn1 O61 C63 29.2(3) . . . . no
O41 Mn1 O61 C63 113.4(3) . . . . no
N13 Mn1 O61 C63 -58.5(3) . . . . no
N23 Mn1 O61 C63 -160.1(3) . . . . no
O1 Mn1 N13 C12 -107.5(4) . . . . no
O1 Mn1 N13 C14 66.3(2) . . . . no
O61 Mn1 N13 C12 -14.6(4) . . . . no
O61 Mn1 N13 C14 159.2(2) . . . . no
N23 Mn1 N13 C12 89.5(4) . . . . no
N23 Mn1 N13 C14 -96.7(2) . . . . no
N30 Mn1 N13 C12 161.4(4) . . . . no
N30 Mn1 N13 C14 -24.8(2) . . . . no
O41 Mn1 N23 C22 49.9(3) . . . . no
O41 Mn1 N23 C24 -98.9(2) . . . . no
O61 Mn1 N23 C22 -43.4(3) . . . . no
O61 Mn1 N23 C24 167.8(2) . . . . no
N13 Mn1 N23 C22 -145.4(3) . . . . no
N13 Mn1 N23 C24 65.8(2) . . . . no
N30 Mn1 N23 C22 145.7(3) . . . . no
N30 Mn1 N23 C24 -3.1(2) . . . . no
O1 Mn1 N30 C19 -49.06(19) . . . . no
O1 Mn1 N30 C29 -166.87(19) . . . . no
O1 Mn1 N30 C31 72.5(2) . . . . no
O41 Mn1 N30 C19 -133.01(19) . . . . no
O41 Mn1 N30 C29 109.18(18) . . . . no
O41 Mn1 N30 C31 -11.5(2) . . . . no
N13 Mn1 N30 C19 37.93(19) . . . . no
N13 Mn1 N30 C29 -79.88(19) . . . . no
N13 Mn1 N30 C31 159.5(2) . . . . no
N23 Mn1 N30 C19 142.6(2) . . . . no
N23 Mn1 N30 C29 24.79(19) . . . . no
N23 Mn1 N30 C31 -95.9(2) . . . . no
N123 Mn2 N130 C131 95.9(2) . . . . no
N123 Mn2 N113 C112 -88.9(4) . . . . no
N123 Mn2 N113 C114 95.4(2) . . . . no
N130 Mn2 N113 C112 -161.5(4) . . . . no
N130 Mn2 N113 C114 22.8(2) . . . . no
O141 Mn2 N123 C122 -53.1(3) . . . . no
O141 Mn2 N123 C124 95.6(2) . . . . no
O161 Mn2 N123 C122 38.0(3) . . . . no
O101 Mn2 O161 C163 -24.0(3) . . . . no
O141 Mn2 O161 C163 -108.3(3) . . . . no
N113 Mn2 O161 C163 60.9(3) . . . . no
N123 Mn2 O161 C163 165.2(3) . . . . no
O101 Mn2 N113 C112 109.1(4) . . . . no
O101 Mn2 N113 C114 -66.6(2) . . . . no
O161 Mn2 N113 C112 18.7(4) . . . . no
O161 Mn2 N113 C114 -157.0(2) . . . . no
O141 Mn2 N130 C119 132.42(19) . . . . no
O141 Mn2 N130 C129 -109.88(19) . . . . no
O141 Mn2 N130 C131 10.3(2) . . . . no
N113 Mn2 N130 C119 -36.84(19) . . . . no
O101 Mn2 O141 C143 -0.5(3) . . . . no
O161 Mn2 O141 C143 90.9(3) . . . . no
N123 Mn2 O141 C143 -164.7(3) . . . . no
N130 Mn2 O141 C143 -88.1(3) . . . . no
N123 Mn2 N130 C129 -24.34(19) . . . . no
O161 Mn2 N123 C124 -173.3(2) . . . . no
N113 Mn2 N123 C122 144.8(3) . . . . no
N113 Mn2 N123 C124 -66.5(2) . . . . no
N130 Mn2 N123 C122 -146.1(3) . . . . no
N130 Mn2 N123 C124 2.6(2) . . . . no
O101 Mn2 N130 C119 48.3(2) . . . . no
O101 Mn2 N130 C129 166.04(19) . . . . no
O101 Mn2 N130 C131 -73.8(2) . . . . no
N113 Mn2 N130 C129 80.86(19) . . . . no
N113 Mn2 N130 C131 -158.9(2) . . . . no
N123 Mn2 N130 C119 -142.0(2) . . . . no
Mn1 O41 C43 O42 -8.4(6) . . . . no
Mn1 O41 C43 C44 171.3(2) . . . . no
Mn1 O61 C63 C64 168.3(2) . . . . no
Mn1 O61 C63 O62 -11.4(6) . . . . no
C12 N11 C15 C14 -1.0(4) . . . . no
C12 N11 C15 C16 180.0(4) . . . . no
C15 N11 C12 N13 1.6(4) . . . . no
C15 N11 C12 C17 -174.6(4) . . . . no
Mn1 N13 C14 C15 -174.8(2) . . . . no
Mn1 N13 C12 N11 172.5(3) . . . . no
Mn1 N13 C14 C19 7.7(4) . . . . no
C14 N13 C12 C17 174.6(3) . . . . no
C14 N13 C12 N11 -1.5(4) . . . . no
C12 N13 C14 C19 -176.6(3) . . . . no
Mn1 N13 C12 C17 -11.3(6) . . . . no
C12 N13 C14 C15 0.9(4) . . . . no
C25 N21 C22 N23 1.1(4) . . . . no
C22 N21 C25 C24 -1.2(4) . . . . no
C25 N21 C22 C27 -176.6(3) . . . . no
C22 N21 C25 C26 178.8(3) . . . . no
C22 N23 C24 C29 -177.4(3) . . . . no
Mn1 N23 C22 C27 26.4(5) . . . . no
C24 N23 C22 N21 -0.5(4) . . . . no
C22 N23 C24 C25 -0.3(4) . . . . no
Mn1 N23 C24 C29 -20.9(4) . . . . no
Mn1 N23 C24 C25 156.3(2) . . . . no
Mn1 N23 C22 N21 -151.4(2) . . . . no
C24 N23 C22 C27 177.3(3) . . . . no
Mn1 N30 C29 C24 -41.6(3) . . . . no
C31 N30 C19 C14 -164.2(3) . . . . no
Mn1 N30 C19 C14 -45.2(3) . . . . no
Mn1 N30 C31 C32 -176.1(3) . . . . no
C19 N30 C29 C24 -154.3(3) . . . . no
C19 N30 C31 C32 -59.9(4) . . . . no
C29 N30 C31 C32 68.5(4) . . . . no
C29 N30 C19 C14 67.2(3) . . . . no
C31 N30 C29 C24 76.8(3) . . . . no
H111 N111 C112 C117 -4.75 . . . . no
H111 N111 C112 N113 178.60 . . . . no
H111 N111 C115 C116 -1.06 . . . . no
H111 N111 C115 C114 -179.70 . . . . no
H121 N121 C125 C124 -178.95 . . . . no
H121 N121 C122 N123 178.93 . . . . no
H121 N121 C122 C127 -1.47 . . . . no
H121 N121 C125 C126 1.41 . . . . no
Mn2 N130 C129 H12I -79.16 . . . . no
Mn2 N130 C129 H12J 162.45 . . . . no
Mn2 N130 C131 H13A 52.18 . . . . no
C131 N130 C119 H11J -74.41 . . . . no
C131 N130 C119 H11I 44.72 . . . . no
C119 N130 C129 H12I 33.41 . . . . no
C119 N130 C129 H12J -84.97 . . . . no
C131 N130 C129 H12I 161.98 . . . . no
C131 N130 C129 H12J 43.59 . . . . no
Mn2 N130 C119 H11J 165.45 . . . . no
C129 N130 C119 H11I 172.74 . . . . no
C129 N130 C119 H11J 53.60 . . . . no
C129 N130 C131 H13B 51.37 . . . . no
Mn2 N130 C131 H13B -63.61 . . . . no
C119 N130 C131 H13A -64.87 . . . . no
C119 N130 C131 H13B 179.34 . . . . no
Mn2 N130 C119 H11I -75.41 . . . . no
C129 N130 C131 H13A 167.15 . . . . no
N13 C12 C17 C18 -57.2(5) . . . . no
N11 C12 C17 C18 118.5(4) . . . . no
N13 C14 C15 N11 0.0(4) . . . . no
C15 C14 C19 N30 -148.6(4) . . . . no
C19 C14 C15 N11 177.1(3) . . . . no
C19 C14 C15 C16 -4.0(7) . . . . no
N13 C14 C15 C16 179.0(4) . . . . no
N13 C14 C19 N30 28.3(4) . . . . no
N21 C22 C27 C28 -1.2(6) . . . . no
N23 C22 C27 C28 -178.7(4) . . . . no
N23 C24 C25 C26 -179.1(4) . . . . no
C25 C24 C29 N30 -131.5(4) . . . . no
C29 C24 C25 C26 -2.6(7) . . . . no
N23 C24 C29 N30 44.9(4) . . . . no
N23 C24 C25 N21 0.9(4) . . . . no
C29 C24 C25 N21 177.5(3) . . . . no
N30 C31 C32 C33 -174.8(3) . . . . no
O42 C43 C44 C45 114.1(4) . . . . no
O41 C43 C44 C45 -65.7(4) . . . . no
O42 C43 C44 C51 -121.5(4) . . . . no
O41 C43 C44 C51 58.8(4) . . . . no
C45 C44 C51 C56 -137.3(4) . . . . no
C51 C44 C45 C50 45.7(5) . . . . no
C43 C44 C51 C52 -79.2(4) . . . . no
C43 C44 C51 C56 99.2(4) . . . . no
C45 C44 C51 C52 44.4(5) . . . . no
C51 C44 C45 C46 -131.9(4) . . . . no
C43 C44 C45 C46 -10.0(5) . . . . no
C43 C44 C45 C50 167.6(4) . . . . no
C50 C45 C46 C47 -1.2(6) . . . . no
C44 C45 C50 C49 -175.7(4) . . . . no
C44 C45 C46 C47 176.4(4) . . . . no
C46 C45 C50 C49 2.0(7) . . . . no
C45 C46 C47 C48 -1.0(7) . . . . no
C46 C47 C48 C49 2.5(8) . . . . no
C47 C48 C49 C50 -1.7(8) . . . . no
C48 C49 C50 C45 -0.5(8) . . . . no
C52 C51 C56 C55 -0.3(6) . . . . no
C44 C51 C56 C55 -178.6(4) . . . . no
C44 C51 C52 C53 178.1(4) . . . . no
C56 C51 C52 C53 -0.3(6) . . . . no
C51 C52 C53 C54 0.7(6) . . . . no
C52 C53 C54 C55 -0.5(6) . . . . no
C53 C54 C55 C56 0.0(6) . . . . no
C54 C55 C56 C51 0.4(6) . . . . no
O62 C63 C64 C71 148.7(3) . . . . no
O61 C63 C64 C65 98.1(4) . . . . no
O62 C63 C64 C65 -82.2(4) . . . . no
O61 C63 C64 C71 -31.0(5) . . . . no
C71 C64 C65 C70 -40.6(5) . . . . no
C63 C64 C65 C70 -170.0(4) . . . . no
C63 C64 C65 C66 12.3(5) . . . . no
C63 C64 C71 C76 -109.2(4) . . . . no
C63 C64 C71 C72 70.7(4) . . . . no
C71 C64 C65 C66 141.7(4) . . . . no
C65 C64 C71 C72 -56.6(5) . . . . no
C65 C64 C71 C76 123.4(4) . . . . no
C70 C65 C66 C67 -2.9(7) . . . . no
C66 C65 C70 C69 2.3(7) . . . . no
C64 C65 C70 C69 -175.6(4) . . . . no
C64 C65 C66 C67 174.9(4) . . . . no
C65 C66 C67 C68 1.1(8) . . . . no
C66 C67 C68 C69 1.4(8) . . . . no
C67 C68 C69 C70 -2.1(8) . . . . no
C68 C69 C70 C65 0.2(7) . . . . no
C64 C71 C76 C75 179.9(4) . . . . no
C72 C71 C76 C75 0.0(6) . . . . no
C64 C71 C72 C73 -179.4(3) . . . . no
C76 C71 C72 C73 0.5(6) . . . . no
C71 C72 C73 C74 -0.5(6) . . . . no
C72 C73 C74 C75 -0.1(6) . . . . no
C73 C74 C75 C76 0.6(6) . . . . no
C74 C75 C76 C71 -0.6(7) . . . . no
N111 C112 C117 H11D 132.48 . . . . no
N111 C112 C117 H11E 14.26 . . . . no
N113 C112 C117 H11D -51.32 . . . . no
N113 C112 C117 H11E -169.55 . . . . no
N113 C114 C119 H11I 90.48 . . . . no
N113 C114 C119 H11J -150.40 . . . . no
C115 C114 C119 H11I -89.98 . . . . no
C115 C114 C119 H11J 29.14 . . . . no
N111 C115 C116 H11A 163.37 . . . . no
N111 C115 C116 H11B 43.35 . . . . no
N111 C115 C116 H11C -76.66 . . . . no
C114 C115 C116 H11A -18.39 . . . . no
C114 C115 C116 H11B -138.42 . . . . no
C114 C115 C116 H11C 101.58 . . . . no
C112 C117 C118 H11F -49.62 . . . . no
C112 C117 C118 H11G -169.59 . . . . no
C112 C117 C118 H11H 70.36 . . . . no
H11D C117 C118 H11F 71.34 . . . . no
H11D C117 C118 H11G -48.63 . . . . no
H11D C117 C118 H11H -168.67 . . . . no
H11E C117 C118 H11F -170.42 . . . . no
H11E C117 C118 H11G 69.62 . . . . no
H11E C117 C118 H11H -50.43 . . . . no
N121 C122 C127 H12D -17.71 . . . . no
N121 C122 C127 H12E -135.01 . . . . no
N123 C122 C127 H12D 161.82 . . . . no
N123 C122 C127 H12E 44.53 . . . . no
N123 C124 C129 H12I 74.65 . . . . no
N123 C124 C129 H12J -166.86 . . . . no
C125 C124 C129 H12I -106.67 . . . . no
C125 C124 C129 H12J 11.82 . . . . no
N121 C125 C126 H12A 179.72 . . . . no
N121 C125 C126 H12B 59.72 . . . . no
N121 C125 C126 H12C -60.35 . . . . no
C124 C125 C126 H12A 0.18 . . . . no
C124 C125 C126 H12B -119.82 . . . . no
C124 C125 C126 H12C 120.12 . . . . no
C122 C127 C128 H12F -58.66 . . . . no
C122 C127 C128 H12G -178.71 . . . . no
C122 C127 C128 H12H 61.27 . . . . no
H12D C127 C128 H12F 62.70 . . . . no
H12D C127 C128 H12G -57.34 . . . . no
H12D C127 C128 H12H -177.36 . . . . no
H12E C127 C128 H12F 179.97 . . . . no
H12E C127 C128 H12G 59.93 . . . . no
H12E C127 C128 H12H -60.10 . . . . no
N130 C131 C132 H13C -65.85 . . . . no
N130 C131 C132 H13D 52.31 . . . . no
H13A C131 C132 C133 -64.68 . . . . no
H13A C131 C132 H13C 56.22 . . . . no
H13A C131 C132 H13D 174.38 . . . . no
H13B C131 C132 C133 51.11 . . . . no
H13B C131 C132 H13C 172.01 . . . . no
H13B C131 C132 H13D -69.83 . . . . no
C131 C132 C133 H13E -62.85 . . . . no
C131 C132 C133 H13F 177.18 . . . . no
C131 C132 C133 H13G 57.16 . . . . no
H13C C132 C133 H13E 176.24 . . . . no
H13C C132 C133 H13F 56.27 . . . . no
H13C C132 C133 H13G -63.75 . . . . no
H13D C132 C133 H13E 57.99 . . . . no
H13D C132 C133 H13F -61.99 . . . . no
H13D C132 C133 H13G 178.00 . . . . no
O141 C143 C144 H144 -170.63 . . . . no
O142 C143 C144 H144 9.81 . . . . no
H144 C144 C145 C146 -117.26 . . . . no
H144 C144 C145 C150 63.00 . . . . no
H144 C144 C151 C152 -166.75 . . . . no
H144 C144 C151 C156 12.60 . . . . no
C144 C145 C146 H146 -0.50 . . . . no
C150 C145 C146 H146 179.23 . . . . no
C144 C145 C150 H150 0.23 . . . . no
C146 C145 C150 H150 -179.53 . . . . no
C145 C146 C147 H147 -179.62 . . . . no
H146 C146 C147 C148 -179.57 . . . . no
H146 C146 C147 H147 0.41 . . . . no
C146 C147 C148 H148 -179.77 . . . . no
H147 C147 C148 C149 -179.82 . . . . no
H147 C147 C148 H148 0.25 . . . . no
C147 C148 C149 H149 179.49 . . . . no
H148 C148 C149 C150 179.55 . . . . no
H148 C148 C149 H149 -0.58 . . . . no
C148 C149 C150 H150 -179.92 . . . . no
H149 C149 C150 C145 -179.84 . . . . no
H149 C149 C150 H150 0.21 . . . . no
C144 C151 C152 H152 1.13 . . . . no
C156 C151 C152 H152 -178.24 . . . . no
C144 C151 C156 H156 -0.47 . . . . no
C152 C151 C156 H156 178.90 . . . . no
C151 C152 C153 H153 178.24 . . . . no
H152 C152 C153 C154 178.27 . . . . no
H152 C152 C153 H153 -1.83 . . . . no
C152 C153 C154 H154 -178.76 . . . . no
H153 C153 C154 C155 -178.91 . . . . no
H153 C153 C154 H154 1.34 . . . . no
C153 C154 C155 H155 179.53 . . . . no
H154 C154 C155 C156 179.37 . . . . no
H154 C154 C155 H155 -0.72 . . . . no
C154 C155 C156 H156 -179.54 . . . . no
H155 C155 C156 C151 -179.47 . . . . no
H155 C155 C156 H156 0.55 . . . . no
O161 C163 C164 H164 -32.06 . . . . no
O162 C163 C164 H164 150.68 . . . . no
H164 C164 C165 C166 -78.88 . . . . no
H164 C164 C165 C170 97.38 . . . . no
H164 C164 C171 C172 -176.56 . . . . no
H164 C164 C171 C176 4.32 . . . . no
C164 C165 C166 H166 -2.51 . . . . no
C170 C165 C166 H166 -178.90 . . . . no
C164 C165 C170 H170 1.88 . . . . no
C166 C165 C170 H170 178.26 . . . . no
C165 C166 C167 H167 179.84 . . . . no
H166 C166 C167 C168 179.95 . . . . no
H166 C166 C167 H167 -0.13 . . . . no
C166 C167 C168 H168 179.68 . . . . no
H167 C167 C168 C169 179.71 . . . . no
H167 C167 C168 H168 -0.25 . . . . no
C167 C168 C169 H169 179.80 . . . . no
H168 C168 C169 C170 179.69 . . . . no
H168 C168 C169 H169 -0.25 . . . . no
C168 C169 C170 H170 -178.67 . . . . no
H169 C169 C170 C165 -178.69 . . . . no
H169 C169 C170 H170 1.27 . . . . no
C164 C171 C172 H172 1.39 . . . . no
C176 C171 C172 H172 -179.47 . . . . no
C164 C171 C176 H176 0.02 . . . . no
C172 C171 C176 H176 -179.14 . . . . no
C171 C172 C173 H173 178.69 . . . . no
H172 C172 C173 C174 178.63 . . . . no
H172 C172 C173 H173 -1.34 . . . . no
C172 C173 C174 H174 -179.18 . . . . no
H173 C173 C174 C175 -179.25 . . . . no
H173 C173 C174 H174 0.79 . . . . no
C173 C174 C175 H175 -179.62 . . . . no
H174 C174 C175 C176 -179.48 . . . . no
H174 C174 C175 H175 0.34 . . . . no
C174 C175 C176 H176 178.59 . . . . no
H175 C175 C176 C171 178.81 . . . . no
H175 C175 C176 H176 -1.24 . . . . no
